data_7042726
loop_
_publ_author_name
'Casanovas, Berta'
'Zinna, Francesco'
'Di Bari, Lorenzo'
'El Fallah, M. Salah'
'Font-Bard\'ia, Merc\`e'
'Vicente, Ramon'

_publ_section_title
;
 Circularly Polarized Luminescence on dinuclear Tb(III) and Eu(III)
 complexes with (S-) and (R-) 2-Phenylpropionate
;
_journal_name_full 'Dalton Trans.'
_journal_paper_doi 10.1039/C6DT04686J
_journal_year 2017
_chemical_absolute_configuration rmad
_chemical_formula_sum 'C201 H190 N8 O34 Tb4'
_chemical_formula_weight 3897.28
_space_group_crystal_system monoclinic
_space_group_IT_number 4
_space_group_name_Hall 'P 2yb'
_space_group_name_H-M_alt 'P 1 21 1'
_symmetry_space_group_name_Hall 'P 2yb'
_symmetry_space_group_name_H-M 'P 1 21 1'
_atom_sites_solution_hydrogens mixed
_audit_creation_method SHELXL-2016/6
_audit_update_record
;
2017-02-24 deposited with the CCDC.
2017-04-19 downloaded from the CCDC.
;
_cell_angle_alpha 90
_cell_angle_beta 99.980(2)
_cell_angle_gamma 90
_cell_formula_units_Z 2
_cell_length_a 17.6062(11)
_cell_length_b 19.2507(12)
_cell_length_c 26.6339(15)
_cell_measurement_reflns_used 9917
_cell_measurement_temperature 100(2)
_cell_measurement_theta_max 30.44
_cell_measurement_theta_min 2.35
_cell_volume 8890.5(9)
_computing_cell_refinement 'Bruker SAINT'
_computing_data_collection 'Bruker APEX2'
_computing_data_reduction 'Bruker SAINT'
_computing_molecular_graphics 'Bruker SHELXTL'
_computing_publication_material 'Bruker SHELXTL'
_computing_structure_refinement 'SHELXL-2014 (Sheldrick 2014)'
_computing_structure_solution 'SHELXS-97 (Sheldrick 2008)'
_diffrn_ambient_temperature 100(2)
_diffrn_measured_fraction_theta_full 0.999
_diffrn_measured_fraction_theta_max 0.995
_diffrn_measurement_device_type 'Bruker APEX-II CCD'
_diffrn_measurement_method '\f and \w scans'
_diffrn_radiation_type MoK\a
_diffrn_radiation_wavelength 0.71073
_diffrn_reflns_av_R_equivalents 0.0528
_diffrn_reflns_av_unetI/netI 0.0592
_diffrn_reflns_Laue_measured_fraction_full 0.999
_diffrn_reflns_Laue_measured_fraction_max 0.995
_diffrn_reflns_limit_h_max 25
_diffrn_reflns_limit_h_min -24
_diffrn_reflns_limit_k_max 27
_diffrn_reflns_limit_k_min -27
_diffrn_reflns_limit_l_max 31
_diffrn_reflns_limit_l_min -38
_diffrn_reflns_number 243804
_diffrn_reflns_point_group_measured_fraction_full 0.998
_diffrn_reflns_point_group_measured_fraction_max 0.993
_diffrn_reflns_theta_full 25.242
_diffrn_reflns_theta_max 30.604
_diffrn_reflns_theta_min 2.254
_exptl_absorpt_coefficient_mu 1.649
_exptl_absorpt_correction_T_max 0.7461
_exptl_absorpt_correction_T_min 0.5360
_exptl_absorpt_correction_type multi-scan
_exptl_absorpt_process_details sadabs
_exptl_crystal_colour colorless
_exptl_crystal_density_diffrn 1.456
_exptl_crystal_description prism
_exptl_crystal_F_000 3968
_exptl_crystal_preparation ', Magnetic properties,Luminescent'
_exptl_crystal_size_max 0.657
_exptl_crystal_size_mid 0.158
_exptl_crystal_size_min 0.134
_refine_diff_density_max 2.645
_refine_diff_density_min -1.306
_refine_diff_density_rms 0.119
_refine_ls_abs_structure_details
;
 Flack x determined using 18614 quotients [(I+)-(I-)]/[(I+)+(I-)]
 (Parsons, Flack and Wagner, Acta Cryst. B69 (2013) 249-259).
;
_refine_ls_abs_structure_Flack -0.005(2)
_refine_ls_extinction_method none
_refine_ls_goodness_of_fit_ref 1.015
_refine_ls_hydrogen_treatment mixed
_refine_ls_matrix_type full
_refine_ls_number_parameters 2164
_refine_ls_number_reflns 54385
_refine_ls_number_restraints 18
_refine_ls_restrained_S_all 1.015
_refine_ls_R_factor_all 0.0613
_refine_ls_R_factor_gt 0.0427
_refine_ls_shift/su_max 0.006
_refine_ls_shift/su_mean 0.000
_refine_ls_structure_factor_coef Fsqd
_refine_ls_weighting_details 'w=1/[\s^2^(Fo^2^)+(0.0286P)^2^+13.3134P] where P=(Fo^2^+2Fc^2^)/3'
_refine_ls_weighting_scheme calc
_refine_ls_wR_factor_gt 0.0818
_refine_ls_wR_factor_ref 0.0887
_reflns_Friedel_coverage 0.944
_reflns_Friedel_fraction_full 0.997
_reflns_Friedel_fraction_max 0.992
_reflns_number_gt 45195
_reflns_number_total 54385
_reflns_threshold_expression 'I > 2\s(I)'
_cod_data_source_file c6dt04686j2.cif
_cod_data_source_block S-1
_cod_database_code 7042726
_shelx_shelxl_version_number 2016/6
_shelx_space_group_comment
;
The symmetry employed for this shelxl refinement is uniquely defined
by the following loop, which should always be used as a source of
symmetry information in preference to the above space-group names.
They are only intended as comments.
;

loop_
_space_group_symop_operation_xyz
'x, y, z'
'-x, y+1/2, -z'

loop_
_atom_site_label
_atom_site_type_symbol
_atom_site_fract_x
_atom_site_fract_y
_atom_site_fract_z
_atom_site_U_iso_or_equiv
_atom_site_adp_type
_atom_site_occupancy
_atom_site_site_symmetry_order
_atom_site_calc_flag
_atom_site_refinement_flags_posn
_atom_site_refinement_flags_adp
_atom_site_refinement_flags_occupancy
_atom_site_disorder_assembly
_atom_site_disorder_group
Tb1A Tb 0.19357(2) 0.59652(8) 0.18414(2) 0.01524(7) Uani 1 1 d . . . . .
Tb2A Tb 0.30970(2) 0.63348(8) 0.07211(2) 0.01600(5) Uani 1 1 d . . . . .
O1A O 0.3031(2) 0.5281(2) 0.19086(16) 0.0242(10) Uani 1 1 d . . . . .
O2A O 0.3638(2) 0.5403(2) 0.12407(15) 0.0198(8) Uani 1 1 d . . . . .
O3A O 0.3184(2) 0.6745(2) 0.15575(15) 0.0210(9) Uani 1 1 d . . . . .
O4A O 0.2884(2) 0.6678(2) 0.23267(16) 0.0244(9) Uani 1 1 d . . . . .
O5A O 0.1435(2) 0.6899(2) 0.13265(16) 0.0210(9) Uani 1 1 d . . . . .
O6A O 0.2001(2) 0.7032(2) 0.06398(16) 0.0222(9) Uani 1 1 d . . . . .
O7A O 0.1972(2) 0.5639(2) 0.10057(14) 0.0174(8) Uani 1 1 d . . . . .
O8A O 0.2205(2) 0.5521(2) 0.02302(15) 0.0230(9) Uani 1 1 d . . . . .
O9A O 0.1377(2) 0.4781(2) 0.18095(16) 0.0212(9) Uani 1 1 d D . . . .
O10A O 0.0573(2) 0.5654(2) 0.17623(17) 0.0252(9) Uani 1 1 d . . . . .
O11A O 0.3565(2) 0.7531(2) 0.06466(16) 0.0236(9) Uani 1 1 d . . . . .
O12A O 0.4437(2) 0.6705(3) 0.07972(17) 0.0277(10) Uani 1 1 d . . . . .
N1A N 0.1984(3) 0.5513(3) 0.27443(19) 0.0199(10) Uani 1 1 d . . . . .
N2A N 0.1346(3) 0.6770(3) 0.24461(18) 0.0212(10) Uani 1 1 d . . . . .
N3A N 0.3774(3) 0.5578(3) 0.01167(18) 0.0230(11) Uani 1 1 d . . . . .
N4A N 0.2943(3) 0.6730(3) -0.02152(18) 0.0169(10) Uani 1 1 d . . . . .
C1A C 0.3579(3) 0.5176(3) 0.1674(2) 0.0203(12) Uani 1 1 d . . . . .
C2A C 0.4240(3) 0.4737(3) 0.1961(2) 0.0238(7) Uani 1 1 d . . . . .
H2A H 0.398247 0.436430 0.213111 0.029 Uiso 1 1 calc R U . A 1
C3A C 0.4702(4) 0.4351(4) 0.1614(3) 0.0337(15) Uani 1 1 d . . . . .
H3AA H 0.435788 0.404522 0.138399 0.051 Uiso 1 1 calc R U . . .
H3AB H 0.510526 0.407302 0.182157 0.051 Uiso 1 1 calc R U . . .
H3AC H 0.494099 0.468739 0.141236 0.051 Uiso 1 1 calc R U . . .
C4A C 0.4686(6) 0.5102(6) 0.2358(4) 0.0305(10) Uani 0.6 1 d . . P B 1
C5A C 0.4833(6) 0.5812(6) 0.2332(4) 0.0305(10) Uani 0.6 1 d . . P B 1
H5A H 0.461766 0.606045 0.203258 0.037 Uiso 0.6 1 calc R U P B 1
C6A C 0.5277(5) 0.6160(6) 0.2722(4) 0.0305(10) Uani 0.6 1 d . . P B 1
H6A H 0.537480 0.664150 0.268684 0.037 Uiso 0.6 1 calc R U P B 1
C7A C 0.5590(7) 0.5818(7) 0.3175(4) 0.0305(10) Uani 0.6 1 d . . P B 1
H7A H 0.589664 0.606461 0.344669 0.037 Uiso 0.6 1 calc R U P B 1
C8A C 0.5448(6) 0.5121(6) 0.3222(4) 0.0305(10) Uani 0.6 1 d . . P B 1
H8A H 0.565067 0.488257 0.352808 0.037 Uiso 0.6 1 calc R U P B 1
C9A C 0.5007(6) 0.4765(6) 0.2818(4) 0.0305(10) Uani 0.6 1 d . . P B 1
H9A H 0.491964 0.428161 0.285220 0.037 Uiso 0.6 1 calc R U P B 1
C4C C 0.4860(7) 0.5374(7) 0.2281(5) 0.056(2) Uani 0.4 1 d G . P B 2
C5C C 0.5188(7) 0.5875(8) 0.2009(4) 0.056(2) Uani 0.4 1 d G . P B 2
H5C H 0.506937 0.588289 0.164752 0.067 Uiso 0.4 1 calc R U P B 2
C6C C 0.5690(7) 0.6365(7) 0.2267(5) 0.056(2) Uani 0.4 1 d G . P B 2
H6C H 0.591441 0.670773 0.208166 0.067 Uiso 0.4 1 calc R U P B 2
C7C C 0.5863(7) 0.6354(7) 0.2797(5) 0.056(2) Uani 0.4 1 d G . P B 2
H7C H 0.620653 0.668921 0.297276 0.067 Uiso 0.4 1 calc R U P B 2
C8C C 0.5535(8) 0.5853(9) 0.3068(4) 0.056(2) Uani 0.4 1 d G . P B 2
H8C H 0.565361 0.584585 0.342974 0.067 Uiso 0.4 1 calc R U P B 2
C9C C 0.5033(8) 0.5363(8) 0.2810(5) 0.056(2) Uani 0.4 1 d G . P B 2
H9C H 0.480857 0.502100 0.299562 0.067 Uiso 0.4 1 calc R U P B 2
C10A C 0.3262(3) 0.6941(4) 0.2016(2) 0.0238(7) Uani 1 1 d . . . . .
C11A C 0.3815(3) 0.7531(3) 0.2223(2) 0.0238(7) Uani 1 1 d . . . . .
H11A H 0.410876 0.737710 0.256021 0.029 Uiso 1 1 calc R U . . .
C12A C 0.4405(3) 0.7728(4) 0.1888(3) 0.0296(14) Uani 1 1 d . . . . .
H12A H 0.465421 0.730734 0.178845 0.044 Uiso 1 1 calc R U . . .
H12B H 0.479555 0.803583 0.207908 0.044 Uiso 1 1 calc R U . . .
H12C H 0.414319 0.796869 0.158209 0.044 Uiso 1 1 calc R U . . .
C13A C 0.3329(3) 0.8156(3) 0.2320(2) 0.0239(13) Uani 1 1 d . . . . .
C14A C 0.2730(4) 0.8395(4) 0.1940(3) 0.0402(18) Uani 1 1 d . . . . .
H14A H 0.262726 0.816367 0.162049 0.048 Uiso 1 1 calc R U . . .
C15A C 0.2289(4) 0.8962(4) 0.2026(4) 0.049(2) Uani 1 1 d . . . . .
H15A H 0.187715 0.911241 0.177012 0.059 Uiso 1 1 calc R U . . .
C16A C 0.2449(4) 0.9309(4) 0.2486(4) 0.048(2) Uani 1 1 d . . . . .
H16A H 0.214781 0.970088 0.254286 0.057 Uiso 1 1 calc R U . . .
C17A C 0.3041(4) 0.9095(4) 0.2865(3) 0.0372(17) Uani 1 1 d . . . . .
H17A H 0.314641 0.933906 0.317966 0.045 Uiso 1 1 calc R U . . .
C18A C 0.3483(4) 0.8515(4) 0.2780(3) 0.0297(14) Uani 1 1 d . . . . .
H18A H 0.389076 0.836513 0.303937 0.036 Uiso 1 1 calc R U . . .
C19A C 0.1446(4) 0.7102(3) 0.0877(2) 0.0207(12) Uani 1 1 d . . . . .
C20A C 0.0726(4) 0.7472(4) 0.0591(3) 0.0309(15) Uani 1 1 d . . . . .
H20A H 0.088647 0.773134 0.030102 0.037 Uiso 1 1 calc R U . . .
C21A C 0.0162(5) 0.6903(4) 0.0359(4) 0.057(2) Uani 1 1 d . . . . .
H21A H -0.029779 0.711738 0.015949 0.086 Uiso 1 1 calc R U . . .
H21B H 0.001205 0.662234 0.063352 0.086 Uiso 1 1 calc R U . . .
H21C H 0.041135 0.660477 0.013770 0.086 Uiso 1 1 calc R U . . .
C23A C -0.0132(7) 0.7904(7) 0.1224(5) 0.0340(10) Uani 0.6 1 d . . P C 1
H23A H -0.031831 0.744828 0.126795 0.041 Uiso 0.6 1 calc R U P C 1
C24A C -0.0406(7) 0.8451(7) 0.1491(5) 0.0340(10) Uani 0.6 1 d . . P C 1
H24A H -0.077972 0.837101 0.170190 0.041 Uiso 0.6 1 calc R U P C 1
C25A C -0.0121(7) 0.9101(7) 0.1439(5) 0.0340(10) Uani 0.6 1 d . . P C 1
H25A H -0.029632 0.947666 0.161996 0.041 Uiso 0.6 1 calc R U P C 1
C26A C 0.0421(7) 0.9226(7) 0.1124(5) 0.0340(10) Uani 0.6 1 d . . P C 1
H26A H 0.061422 0.968166 0.109371 0.041 Uiso 0.6 1 calc R U P C 1
C27A C 0.0678(7) 0.8676(7) 0.0856(5) 0.0340(10) Uani 0.6 1 d . . P C 1
H27A H 0.104631 0.875571 0.063998 0.041 Uiso 0.6 1 calc R U P C 1
C22A C 0.0383(4) 0.7992(4) 0.0908(3) 0.0340(10) Uani 1 1 d G . . . .
C23C C -0.0121(7) 0.7698(6) 0.1196(5) 0.072(4) Uani 0.4 1 d G . P C 2
H23C H -0.021192 0.721188 0.118263 0.086 Uiso 0.4 1 calc R U P C 2
C24C C -0.0492(9) 0.8117(11) 0.1504(6) 0.072(4) Uani 0.4 1 d G . P C 2
H24C H -0.083629 0.791614 0.170063 0.086 Uiso 0.4 1 calc R U P C 2
C25C C -0.0359(10) 0.8829(10) 0.1523(6) 0.072(4) Uani 0.4 1 d G . P C 2
H25C H -0.061205 0.911473 0.173363 0.086 Uiso 0.4 1 calc R U P C 2
C26C C 0.0146(10) 0.9122(5) 0.1235(8) 0.072(4) Uani 0.4 1 d G . P C 2
H26C H 0.023657 0.960908 0.124863 0.086 Uiso 0.4 1 calc R U P C 2
C27C C 0.0516(7) 0.8704(4) 0.0928(6) 0.072(4) Uani 0.4 1 d G . P C 2
H27C H 0.086095 0.890484 0.073062 0.086 Uiso 0.4 1 calc R U P C 2
C28A C 0.1882(3) 0.5314(3) 0.0587(2) 0.0165(11) Uani 1 1 d . . . . .
C29A C 0.1380(3) 0.4661(3) 0.0517(2) 0.0220(12) Uani 1 1 d . . . . .
H29A H 0.128628 0.451427 0.086136 0.026 Uiso 1 1 calc R U . . .
C30A C 0.0602(4) 0.4854(3) 0.0198(3) 0.0292(14) Uani 1 1 d . . . . .
H30A H 0.067970 0.502350 -0.013646 0.044 Uiso 1 1 calc R U . . .
H30B H 0.035901 0.521857 0.037230 0.044 Uiso 1 1 calc R U . . .
H30C H 0.026744 0.444351 0.015286 0.044 Uiso 1 1 calc R U . . .
C31A C 0.1815(3) 0.4076(3) 0.0306(2) 0.0216(12) Uani 1 1 d . . . . .
C32A C 0.1488(4) 0.3673(3) -0.0104(3) 0.0304(14) Uani 1 1 d . . . . .
H32A H 0.097860 0.377017 -0.027282 0.036 Uiso 1 1 calc R U . . .
C33A C 0.1893(4) 0.3133(4) -0.0270(3) 0.0415(18) Uani 1 1 d . . . . .
H33A H 0.165667 0.285614 -0.054921 0.050 Uiso 1 1 calc R U . . .
C34A C 0.2648(4) 0.2988(4) -0.0033(3) 0.0356(16) Uani 1 1 d . . . . .
H34A H 0.292437 0.261089 -0.014470 0.043 Uiso 1 1 calc R U . . .
C35A C 0.2982(4) 0.3402(4) 0.0364(3) 0.0375(16) Uani 1 1 d . . . . .
H35A H 0.350172 0.332160 0.052095 0.045 Uiso 1 1 calc R U . . .
C36A C 0.2572(4) 0.3932(4) 0.0536(3) 0.0326(15) Uani 1 1 d . . . . .
H36A H 0.280840 0.420548 0.081700 0.039 Uiso 1 1 calc R U . . .
C37A C 0.0708(3) 0.5020(4) 0.1820(2) 0.0220(13) Uani 1 1 d . . . . .
C38A C 0.0072(4) 0.4522(4) 0.1919(3) 0.0404(12) Uani 1 1 d . . . . .
H38A H 0.033186 0.410658 0.209856 0.049 Uiso 1 1 calc R U . . .
C39A C -0.0411(4) 0.4852(4) 0.2274(3) 0.0404(12) Uani 1 1 d . . . . .
H39A H -0.064822 0.527841 0.211926 0.061 Uiso 1 1 calc R U . . .
H39B H -0.008086 0.496294 0.259972 0.061 Uiso 1 1 calc R U . . .
H39C H -0.081476 0.452683 0.233293 0.061 Uiso 1 1 calc R U . . .
C40A C -0.0387(4) 0.4269(4) 0.1414(3) 0.0282(14) Uani 1 1 d . . . . .
C41A C -0.0129(4) 0.3708(4) 0.1170(3) 0.0318(14) Uani 1 1 d . . . . .
H41A H 0.033367 0.348145 0.132032 0.038 Uiso 1 1 calc R U . . .
C42A C -0.0533(5) 0.3468(4) 0.0709(3) 0.0408(17) Uani 1 1 d . . . . .
H42A H -0.034940 0.307623 0.054984 0.049 Uiso 1 1 calc R U . . .
C43A C -0.1194(4) 0.3793(4) 0.0484(3) 0.0418(18) Uani 1 1 d . . . . .
H43A H -0.146579 0.363225 0.016574 0.050 Uiso 1 1 calc R U . . .
C44A C -0.1465(4) 0.4358(4) 0.0723(3) 0.0428(18) Uani 1 1 d . . . . .
H44A H -0.192975 0.458208 0.057206 0.051 Uiso 1 1 calc R U . . .
C45A C -0.1051(4) 0.4598(4) 0.1186(3) 0.0377(16) Uani 1 1 d . . . . .
H45A H -0.123088 0.499208 0.134454 0.045 Uiso 1 1 calc R U . . .
C46A C 0.4261(4) 0.7315(4) 0.0679(2) 0.0252(14) Uani 1 1 d . . . . .
C47A C 0.4861(4) 0.7814(4) 0.0533(2) 0.0293(14) Uani 1 1 d . . . . .
H47A H 0.465512 0.829691 0.054202 0.035 Uiso 1 1 calc R U . . .
C48A C 0.5623(4) 0.7779(5) 0.0898(3) 0.046(2) Uani 1 1 d . . . . .
H48A H 0.579734 0.729591 0.093461 0.070 Uiso 1 1 calc R U . . .
H48B H 0.555647 0.796168 0.123086 0.070 Uiso 1 1 calc R U . . .
H48C H 0.600734 0.805878 0.076295 0.070 Uiso 1 1 calc R U . . .
C49A C 0.4926(3) 0.7642(3) -0.0021(2) 0.0280(13) Uani 1 1 d . . . . .
C50A C 0.4493(4) 0.8013(4) -0.0423(3) 0.0328(15) Uani 1 1 d . . . . .
H50A H 0.415581 0.837045 -0.035061 0.039 Uiso 1 1 calc R U . . .
C51A C 0.4547(4) 0.7867(4) -0.0926(3) 0.0372(16) Uani 1 1 d . . . . .
H51A H 0.425578 0.812963 -0.119498 0.045 Uiso 1 1 calc R U . . .
C52A C 0.5023(4) 0.7343(4) -0.1035(3) 0.0412(18) Uani 1 1 d . . . . .
H52A H 0.506324 0.724333 -0.137922 0.049 Uiso 1 1 calc R U . . .
C53A C 0.5449(4) 0.6955(4) -0.0639(3) 0.0411(18) Uani 1 1 d . . . . .
H53A H 0.577594 0.659121 -0.071429 0.049 Uiso 1 1 calc R U . . .
C54A C 0.5395(4) 0.7101(4) -0.0137(3) 0.0329(14) Uani 1 1 d . . . . .
H54A H 0.567879 0.683113 0.013058 0.039 Uiso 1 1 calc R U . . .
C66A C 0.1083(4) 0.7397(4) 0.2315(3) 0.0323(15) Uani 1 1 d . . . . .
H66A H 0.108142 0.754553 0.197406 0.039 Uiso 1 1 calc R U . . .
C65A C 0.0806(5) 0.7859(4) 0.2649(3) 0.0433(19) Uani 1 1 d . . . . .
H65A H 0.062517 0.830806 0.253876 0.052 Uiso 1 1 calc R U . . .
C64A C 0.0803(4) 0.7648(4) 0.3133(3) 0.0405(18) Uani 1 1 d . . . . .
H64A H 0.061305 0.795012 0.336466 0.049 Uiso 1 1 calc R U . . .
C63A C 0.1076(4) 0.6991(4) 0.3295(2) 0.0261(13) Uani 1 1 d . . . . .
C62A C 0.1103(4) 0.6741(4) 0.3803(2) 0.0325(15) Uani 1 1 d . . . . .
H62A H 0.090640 0.702633 0.404164 0.039 Uiso 1 1 calc R U . . .
C61A C 0.1397(4) 0.6118(4) 0.3953(2) 0.0311(16) Uani 1 1 d . . . . .
H61A H 0.140595 0.596774 0.429336 0.037 Uiso 1 1 calc R U . . .
C58A C 0.1697(3) 0.5679(3) 0.3600(2) 0.0240(13) Uani 1 1 d . . . . .
C57A C 0.2028(4) 0.5030(3) 0.3735(2) 0.0279(14) Uani 1 1 d . . . . .
H57A H 0.204390 0.485603 0.407090 0.034 Uiso 1 1 calc R U . . .
C56A C 0.2329(4) 0.4645(3) 0.3386(2) 0.0262(13) Uani 1 1 d . . . . .
H56A H 0.255614 0.420500 0.347799 0.031 Uiso 1 1 calc R U . . .
C55A C 0.2301(3) 0.4900(3) 0.2893(2) 0.0212(12) Uani 1 1 d . . . . .
H55A H 0.251601 0.462882 0.265400 0.025 Uiso 1 1 calc R U . . .
C59A C 0.1684(3) 0.5892(3) 0.3090(2) 0.0192(12) Uani 1 1 d . . . . .
C60A C 0.1351(3) 0.6565(3) 0.2931(2) 0.0209(12) Uani 1 1 d . . . . .
C67A C 0.4169(4) 0.5006(3) 0.0276(2) 0.0277(10) Uani 1 1 d . . . . .
H67A H 0.421813 0.488155 0.062584 0.033 Uiso 1 1 calc R U . . .
C68A C 0.4517(4) 0.4576(4) -0.0046(3) 0.0335(11) Uani 1 1 d . . . . .
H68A H 0.478556 0.416742 0.008188 0.040 Uiso 1 1 calc R U . . .
C69A C 0.4459(5) 0.4757(4) -0.0546(3) 0.0387(18) Uani 1 1 d . . . . .
H69A H 0.470277 0.448125 -0.076811 0.046 Uiso 1 1 calc R U . . .
C70A C 0.4042(3) 0.5349(3) -0.0732(2) 0.0213(12) Uani 1 1 d . . . . .
C73A C 0.3938(3) 0.5553(3) -0.1254(2) 0.0240(13) Uani 1 1 d . . . . .
H73A H 0.417094 0.528681 -0.148667 0.029 Uiso 1 1 calc R U . . .
C74A C 0.3517(3) 0.6114(3) -0.1423(2) 0.0203(12) Uani 1 1 d . . . . .
H74A H 0.344117 0.622995 -0.177470 0.024 Uiso 1 1 calc R U . . .
C75A C 0.3181(3) 0.6540(3) -0.1076(2) 0.0186(11) Uani 1 1 d . . . . .
C76A C 0.2754(3) 0.7139(3) -0.1238(2) 0.0215(12) Uani 1 1 d . . . . .
H76A H 0.268506 0.728009 -0.158531 0.026 Uiso 1 1 calc R U . . .
C77A C 0.2435(4) 0.7522(4) -0.0890(3) 0.0335(11) Uani 1 1 d . . . . .
H77A H 0.215039 0.793299 -0.099132 0.040 Uiso 1 1 calc R U . . .
C78A C 0.2540(4) 0.7292(3) -0.0383(2) 0.0277(10) Uani 1 1 d . . . . .
H78A H 0.231040 0.755349 -0.014634 0.033 Uiso 1 1 calc R U . . .
C72A C 0.3264(3) 0.6351(3) -0.05597(18) 0.0152(9) Uani 1 1 d . . . . .
C71A C 0.3699(3) 0.5749(3) -0.0379(2) 0.0201(12) Uani 1 1 d . . . . .
Tb1B Tb 0.80273(2) 0.08468(8) 0.31384(2) 0.01635(7) Uani 1 1 d . . . . .
Tb2B Tb 0.70644(2) 0.13580(8) 0.42905(2) 0.01503(5) Uani 1 1 d . . . . .
O1B O 0.6970(2) 0.0134(2) 0.31751(16) 0.0220(9) Uani 1 1 d . . . . .
O2B O 0.6453(2) 0.0374(2) 0.38636(15) 0.0211(9) Uani 1 1 d . . . . .
O3B O 0.6959(2) 0.1547(2) 0.34226(14) 0.0179(8) Uani 1 1 d . . . . .
O4B O 0.7034(2) 0.1573(2) 0.26119(14) 0.0209(9) Uani 1 1 d . . . . .
O5B O 0.8577(2) 0.1856(2) 0.35245(15) 0.0196(8) Uani 1 1 d . . . . .
O6B O 0.8127(2) 0.2069(2) 0.42426(16) 0.0198(9) Uani 1 1 d . . . . .
O7B O 0.8128(2) 0.0634(2) 0.40140(15) 0.0182(9) Uani 1 1 d . . . . .
O8B O 0.8095(2) 0.0745(2) 0.48283(15) 0.0231(9) Uani 1 1 d . . . . .
O9B O 0.8629(3) -0.0334(2) 0.32516(17) 0.0258(10) Uani 1 1 d . . . . .
O10B O 0.9398(2) 0.0563(2) 0.32649(18) 0.0276(10) Uani 1 1 d . . . . .
O11B O 0.6572(2) 0.2587(2) 0.41692(16) 0.0218(9) Uani 1 1 d D . . . .
O12B O 0.5776(2) 0.1792(2) 0.43541(16) 0.0244(9) Uani 1 1 d D . . . .
N1B N 0.7862(3) 0.0188(3) 0.2276(2) 0.0253(11) Uani 1 1 d . . . . .
N2B N 0.8614(2) 0.1424(3) 0.24088(17) 0.0222(10) Uani 1 1 d . . . . .
N3B N 0.6552(3) 0.0659(3) 0.49877(17) 0.0187(10) Uani 1 1 d . . . . .
N4B N 0.7174(3) 0.1953(3) 0.51601(18) 0.0177(10) Uani 1 1 d . . . . .
C1B C 0.6440(3) 0.0099(3) 0.3432(2) 0.0175(11) Uani 1 1 d . . . . .
C2B C 0.5686(3) -0.0262(3) 0.3190(2) 0.0183(11) Uani 1 1 d . . . . .
H2B H 0.527596 0.010364 0.315004 0.022 Uiso 1 1 calc R U . . .
C3B C 0.5702(4) -0.0541(3) 0.2659(2) 0.0272(13) Uani 1 1 d . . . . .
H3BA H 0.518634 -0.070413 0.250612 0.041 Uiso 1 1 calc R U . . .
H3BB H 0.606805 -0.092812 0.268002 0.041 Uiso 1 1 calc R U . . .
H3BC H 0.586290 -0.017142 0.244661 0.041 Uiso 1 1 calc R U . . .
C4B C 0.5436(3) -0.0821(3) 0.3536(2) 0.0207(12) Uani 1 1 d . . . . .
C5B C 0.4914(4) -0.0665(4) 0.3854(2) 0.0315(15) Uani 1 1 d . . . . .
H5B H 0.474141 -0.020038 0.387541 0.038 Uiso 1 1 calc R U . . .
C6B C 0.4638(5) -0.1180(5) 0.4142(3) 0.045(2) Uani 1 1 d . . . . .
H6B H 0.427587 -0.106111 0.435421 0.054 Uiso 1 1 calc R U . . .
C7B C 0.4882(5) -0.1862(4) 0.4125(3) 0.0439(19) Uani 1 1 d . . . . .
H7B H 0.468950 -0.221144 0.432128 0.053 Uiso 1 1 calc R U . . .
C8B C 0.5408(5) -0.2020(4) 0.3820(3) 0.0454(19) Uani 1 1 d . . . . .
H8B H 0.559080 -0.248320 0.380963 0.055 Uiso 1 1 calc R U . . .
C9B C 0.5682(4) -0.1505(3) 0.3521(3) 0.0366(16) Uani 1 1 d . . . . .
H9B H 0.603868 -0.162750 0.330565 0.044 Uiso 1 1 calc R U . . .
C10B C 0.6697(3) 0.1745(3) 0.2965(2) 0.0166(11) Uani 1 1 d . . . . .
C11B C 0.5951(3) 0.2165(3) 0.2874(2) 0.0193(11) Uani 1 1 d . . . . .
H11B H 0.591528 0.242922 0.319203 0.023 Uiso 1 1 calc R U . . .
C12B C 0.5936(3) 0.2684(3) 0.2440(2) 0.0276(13) Uani 1 1 d . . . . .
H12D H 0.599541 0.243666 0.212774 0.041 Uiso 1 1 calc R U . . .
H12E H 0.635878 0.301720 0.252854 0.041 Uiso 1 1 calc R U . . .
H12F H 0.544251 0.293326 0.238475 0.041 Uiso 1 1 calc R U . . .
C13B C 0.5269(3) 0.1654(3) 0.2772(2) 0.0199(11) Uani 1 1 d . . . . .
C14B C 0.5132(3) 0.1250(3) 0.2340(2) 0.0245(12) Uani 1 1 d . . . . .
H14B H 0.547208 0.128385 0.210006 0.029 Uiso 1 1 calc R U . . .
C15B C 0.4516(3) 0.0797(4) 0.2243(3) 0.0315(14) Uani 1 1 d . . . . .
H15B H 0.443829 0.051853 0.194386 0.038 Uiso 1 1 calc R U . . .
C16B C 0.4011(3) 0.0756(4) 0.2590(3) 0.0374(16) Uani 1 1 d . . . . .
H16B H 0.357625 0.045723 0.252291 0.045 Uiso 1 1 calc R U . . .
C17B C 0.4140(3) 0.1148(4) 0.3031(3) 0.0341(15) Uani 1 1 d . . . . .
H17B H 0.379957 0.111051 0.327036 0.041 Uiso 1 1 calc R U . . .
C18B C 0.8619(3) 0.2120(3) 0.3958(2) 0.0170(11) Uani 1 1 d . . . . .
C19B C 0.4766(3) 0.1596(3) 0.3125(2) 0.0263(13) Uani 1 1 d . . . . .
H19B H 0.485457 0.186489 0.342881 0.032 Uiso 1 1 calc R U . . .
C20B C 0.9359(3) 0.2511(3) 0.4183(2) 0.0250(13) Uani 1 1 d . . . . .
H20B H 0.920556 0.291148 0.438304 0.030 Uiso 1 1 calc R U . . .
C21B C 0.9835(4) 0.2013(4) 0.4564(3) 0.0353(15) Uani 1 1 d . . . . .
H21D H 0.996347 0.159689 0.438447 0.053 Uiso 1 1 calc R U . . .
H21E H 0.953322 0.187972 0.482588 0.053 Uiso 1 1 calc R U . . .
H21F H 1.031033 0.224423 0.472607 0.053 Uiso 1 1 calc R U . . .
C22B C 0.9823(3) 0.2803(3) 0.3804(3) 0.0286(14) Uani 1 1 d . . . . .
C23B C 0.9867(4) 0.3515(4) 0.3749(3) 0.047(2) Uani 1 1 d . . . . .
H23B H 0.958067 0.380777 0.393481 0.057 Uiso 1 1 calc R U . . .
C24B C 1.0327(5) 0.3814(5) 0.3424(4) 0.059(3) Uani 1 1 d . . . . .
H24B H 1.035909 0.430487 0.339554 0.071 Uiso 1 1 calc R U . . .
C25B C 1.0725(5) 0.3395(5) 0.3153(3) 0.058(3) Uani 1 1 d . . . . .
H25B H 1.103846 0.359603 0.293507 0.070 Uiso 1 1 calc R U . . .
C26B C 1.0681(4) 0.2675(5) 0.3187(3) 0.048(2) Uani 1 1 d . . . . .
H26B H 1.094977 0.238503 0.298785 0.057 Uiso 1 1 calc R U . . .
C27B C 1.0232(4) 0.2384(4) 0.3522(3) 0.0347(16) Uani 1 1 d . . . . .
H27B H 1.020899 0.189313 0.355452 0.042 Uiso 1 1 calc R U . . .
C28B C 0.8372(3) 0.0458(3) 0.4474(2) 0.0193(12) Uani 1 1 d . . . . .
C29B C 0.8945(3) -0.0139(3) 0.4605(2) 0.0251(13) Uani 1 1 d . . . . .
H29B H 0.916551 -0.025730 0.429366 0.030 Uiso 1 1 calc R U . . .
C30B C 0.9599(4) 0.0091(4) 0.5022(3) 0.0405(17) Uani 1 1 d . . . . .
H30D H 0.996151 -0.029460 0.510967 0.061 Uiso 1 1 calc R U . . .
H30E H 0.938888 0.022971 0.532413 0.061 Uiso 1 1 calc R U . . .
H30F H 0.986910 0.048558 0.490052 0.061 Uiso 1 1 calc R U . . .
C31B C 0.8474(4) -0.0755(3) 0.4737(2) 0.0252(13) Uani 1 1 d . . . . .
C32B C 0.8600(4) -0.1058(4) 0.5220(3) 0.0361(16) Uani 1 1 d . . . . .
H32B H 0.900287 -0.088531 0.547345 0.043 Uiso 1 1 calc R U . . .
C33B C 0.8154(5) -0.1603(4) 0.5340(3) 0.049(2) Uani 1 1 d . . . . .
H33B H 0.825116 -0.180214 0.567152 0.059 Uiso 1 1 calc R U . . .
C34B C 0.7571(5) -0.1856(4) 0.4977(4) 0.050(2) Uani 1 1 d . . . . .
H34B H 0.725078 -0.222190 0.505899 0.060 Uiso 1 1 calc R U . . .
C35B C 0.7451(5) -0.1576(4) 0.4491(3) 0.0464(19) Uani 1 1 d . . . . .
H35B H 0.705753 -0.176010 0.423653 0.056 Uiso 1 1 calc R U . . .
C36B C 0.7901(4) -0.1026(4) 0.4373(3) 0.0351(16) Uani 1 1 d . . . . .
H36B H 0.781280 -0.083642 0.403886 0.042 Uiso 1 1 calc R U . . .
C37B C 0.9299(3) -0.0086(3) 0.3256(2) 0.0222(13) Uani 1 1 d . . . . .
C39B C 1.0543(4) -0.0252(4) 0.2942(3) 0.0430(19) Uani 1 1 d . . . . .
H39D H 1.100695 -0.054054 0.297234 0.064 Uiso 1 1 calc R U . . .
H39E H 1.068438 0.021591 0.306951 0.064 Uiso 1 1 calc R U . . .
H39F H 1.029528 -0.022562 0.258332 0.064 Uiso 1 1 calc R U . . .
C38B C 0.9982(4) -0.0574(4) 0.3255(3) 0.0411(19) Uani 1 1 d . . . . .
H38B H 0.978170 -0.101675 0.308532 0.049 Uiso 1 1 calc R U . . .
C40B C 1.0351(5) -0.0744(4) 0.3806(3) 0.044(2) Uani 1 1 d . . . . .
C41B C 1.0945(4) -0.0360(5) 0.4067(4) 0.054(2) Uani 1 1 d . . . . .
H41B H 1.112676 0.003426 0.390828 0.065 Uiso 1 1 calc R U . . .
C42B C 1.1287(6) -0.0538(5) 0.4562(4) 0.0689(19) Uani 1 1 d . . . . .
H42B H 1.169499 -0.026100 0.473846 0.083 Uiso 1 1 calc R U . . .
C43B C 1.1041(6) -0.1106(5) 0.4796(4) 0.0689(19) Uani 1 1 d . . . . .
H43B H 1.128438 -0.123483 0.513006 0.083 Uiso 1 1 calc R U . . .
C44B C 1.0449(6) -0.1478(5) 0.4546(4) 0.0689(19) Uani 1 1 d . . . . .
H44B H 1.027014 -0.186855 0.470984 0.083 Uiso 1 1 calc R U . . .
C45B C 1.0092(6) -0.1313(4) 0.4057(4) 0.056(2) Uani 1 1 d . . . . .
H45B H 0.967193 -0.158404 0.389142 0.067 Uiso 1 1 calc R U . . .
C46B C 0.5956(3) 0.2431(3) 0.4322(2) 0.0178(11) Uani 1 1 d . . . . .
C47B C 0.5426(3) 0.2986(3) 0.4478(2) 0.0235(12) Uani 1 1 d . . . . .
H47B H 0.528527 0.284332 0.481111 0.028 Uiso 1 1 calc R U . . .
C48B C 0.5835(4) 0.3691(3) 0.4554(3) 0.0335(15) Uani 1 1 d . . . . .
H48D H 0.599781 0.383320 0.423561 0.050 Uiso 1 1 calc R U . . .
H48E H 0.628892 0.365174 0.482387 0.050 Uiso 1 1 calc R U . . .
H48F H 0.548136 0.403882 0.465173 0.050 Uiso 1 1 calc R U . . .
C49B C 0.4686(3) 0.3007(3) 0.4082(2) 0.0231(12) Uani 1 1 d . . . . .
C50B C 0.4677(4) 0.3308(3) 0.3606(3) 0.0314(14) Uani 1 1 d . . . . .
H50B H 0.512446 0.352964 0.352854 0.038 Uiso 1 1 calc R U . . .
C51B C 0.3998(5) 0.3279(4) 0.3242(3) 0.0444(19) Uani 1 1 d . . . . .
H51B H 0.398622 0.348068 0.291532 0.053 Uiso 1 1 calc R U . . .
C52B C 0.3346(4) 0.2959(4) 0.3356(4) 0.052(2) Uani 1 1 d . . . . .
H52B H 0.288862 0.293928 0.310808 0.062 Uiso 1 1 calc R U . . .
C53B C 0.3359(4) 0.2668(4) 0.3830(4) 0.048(2) Uani 1 1 d . . . . .
H53B H 0.291073 0.244962 0.390886 0.057 Uiso 1 1 calc R U . . .
C54B C 0.4024(4) 0.2693(3) 0.4188(3) 0.0369(16) Uani 1 1 d . . . . .
H54B H 0.402828 0.249100 0.451424 0.044 Uiso 1 1 calc R U . . .
C55B C 0.7497(4) -0.0410(4) 0.2213(3) 0.0373(17) Uani 1 1 d . . . . .
H55B H 0.728947 -0.059194 0.249134 0.045 Uiso 1 1 calc R U . . .
C56B C 0.7396(4) -0.0797(4) 0.1757(3) 0.0421(19) Uani 1 1 d . . . . .
H56B H 0.713150 -0.122937 0.173138 0.050 Uiso 1 1 calc R U . . .
C57B C 0.7688(4) -0.0533(4) 0.1353(3) 0.0371(17) Uani 1 1 d . . . . .
H57B H 0.762091 -0.077868 0.103922 0.045 Uiso 1 1 calc R U . . .
C58B C 0.8082(3) 0.0090(4) 0.1404(2) 0.0291(15) Uani 1 1 d . . . . .
C59B C 0.8164(3) 0.0442(3) 0.1880(2) 0.0244(13) Uani 1 1 d . . . . .
C60B C 0.8566(4) 0.1085(4) 0.1947(2) 0.0301(10) Uani 1 1 d . . . . .
C61B C 0.8401(4) 0.0405(4) 0.0999(2) 0.0301(10) Uani 1 1 d . . . . .
H61B H 0.833293 0.018303 0.067615 0.036 Uiso 1 1 calc R U . . .
C62B C 0.8795(4) 0.1008(4) 0.1064(2) 0.0332(16) Uani 1 1 d . . . . .
H62B H 0.900658 0.119770 0.078922 0.040 Uiso 1 1 calc R U . . .
C63B C 0.8899(3) 0.1369(4) 0.1545(2) 0.0298(13) Uani 1 1 d . . . . .
C64B C 0.9278(4) 0.2001(4) 0.1632(3) 0.0374(16) Uani 1 1 d . . . . .
H64B H 0.950803 0.220098 0.136814 0.045 Uiso 1 1 calc R U . . .
C65B C 0.9329(4) 0.2343(4) 0.2086(3) 0.0395(17) Uani 1 1 d . . . . .
H65B H 0.959523 0.277288 0.214509 0.047 Uiso 1 1 calc R U . . .
C66B C 0.8968(4) 0.2029(4) 0.2463(3) 0.0304(14) Uani 1 1 d . . . . .
H66B H 0.898238 0.227026 0.277607 0.036 Uiso 1 1 calc R U . . .
C67B C 0.6308(3) 0.0007(3) 0.4922(2) 0.0245(12) Uani 1 1 d . . . . .
H67B H 0.632439 -0.020970 0.460333 0.029 Uiso 1 1 calc R U . . .
C68B C 0.6025(3) -0.0380(3) 0.5301(3) 0.0288(14) Uani 1 1 d . . . . .
H68B H 0.587013 -0.084985 0.524204 0.035 Uiso 1 1 calc R U . . .
C69B C 0.5981(3) -0.0062(4) 0.5754(3) 0.0290(14) Uani 1 1 d . . . . .
H69B H 0.577776 -0.030744 0.601051 0.035 Uiso 1 1 calc R U . . .
C70B C 0.6236(3) 0.0629(3) 0.5841(2) 0.0248(13) Uani 1 1 d . . . . .
C71B C 0.6540(3) 0.0968(3) 0.5446(2) 0.0204(12) Uani 1 1 d . . . . .
C72B C 0.6860(3) 0.1648(3) 0.5533(2) 0.0208(12) Uani 1 1 d . . . . .
C73B C 0.6254(4) 0.0972(4) 0.6321(2) 0.0312(15) Uani 1 1 d . . . . .
H73B H 0.605869 0.074072 0.658725 0.037 Uiso 1 1 calc R U . . .
C74B C 0.6541(4) 0.1613(4) 0.6400(2) 0.0321(16) Uani 1 1 d . . . . .
H74B H 0.653216 0.183460 0.671723 0.039 Uiso 1 1 calc R U . . .
C75B C 0.6864(3) 0.1975(3) 0.6014(2) 0.0256(13) Uani 1 1 d . . . . .
C76B C 0.7191(4) 0.2640(4) 0.6085(3) 0.0311(15) Uani 1 1 d . . . . .
H76B H 0.718485 0.288249 0.639481 0.037 Uiso 1 1 calc R U . . .
C77B C 0.7518(4) 0.2940(4) 0.5711(2) 0.0283(14) Uani 1 1 d . . . . .
H77B H 0.775116 0.338541 0.576048 0.034 Uiso 1 1 calc R U . . .
C78B C 0.7503(4) 0.2579(3) 0.5250(2) 0.0235(13) Uani 1 1 d . . . . .
H78B H 0.773589 0.278733 0.499116 0.028 Uiso 1 1 calc R U . . .
O1L O 0.1753(3) 0.3522(3) 0.1618(2) 0.0511(15) Uani 1 1 d D . . . .
H1OL H 0.168(4) 0.3899(15) 0.1724(19) 0.077 Uiso 1 1 d D U . . .
O2L O 0.2792(4) 0.3557(3) 0.2191(3) 0.082(3) Uani 1 1 d . . . . .
C1L C 0.2412(4) 0.3281(3) 0.1846(3) 0.0304(14) Uani 1 1 d . . . . .
C2L C 0.2625(4) 0.2603(3) 0.1601(3) 0.0333(15) Uani 1 1 d . . . . .
H2L H 0.261159 0.269517 0.122986 0.040 Uiso 1 1 calc R U . . .
C3L C 0.3444(4) 0.2387(4) 0.1832(3) 0.047(2) Uani 1 1 d . . . . .
H3LA H 0.357757 0.195856 0.166745 0.071 Uiso 1 1 calc R U . . .
H3LB H 0.347723 0.230578 0.219797 0.071 Uiso 1 1 calc R U . . .
H3LC H 0.380438 0.275596 0.177741 0.071 Uiso 1 1 calc R U . . .
C4L C 0.2024(3) 0.2049(3) 0.1646(3) 0.0297(14) Uani 1 1 d . . . . .
C5L C 0.1999(4) 0.1732(4) 0.2111(3) 0.0444(18) Uani 1 1 d . . . . .
H5L H 0.235556 0.186358 0.240564 0.053 Uiso 1 1 calc R U . . .
C6L C 0.1455(4) 0.1224(4) 0.2145(4) 0.057(2) Uani 1 1 d . . . . .
H6L H 0.143180 0.101592 0.246557 0.068 Uiso 1 1 calc R U . . .
C7L C 0.0942(5) 0.1015(5) 0.1716(4) 0.063(3) Uani 1 1 d . . . . .
H7L H 0.057264 0.066337 0.174190 0.075 Uiso 1 1 calc R U . . .
C8L C 0.0972(4) 0.1316(5) 0.1259(4) 0.065(2) Uani 1 1 d . . . . .
H8L H 0.062652 0.116813 0.096410 0.078 Uiso 1 1 calc R U . . .
C9L C 0.1512(4) 0.1849(4) 0.1217(3) 0.049(2) Uani 1 1 d . . . . .
H9L H 0.152274 0.206641 0.089751 0.059 Uiso 1 1 calc R U . . .
O3L O 0.2826(3) -0.1289(3) 0.0571(2) 0.0485(15) Uani 1 1 d D . . . .
H3OL H 0.309(3) -0.1627(16) 0.059(4) 0.073 Uiso 1 1 d D U . . .
O4L O 0.3898(3) -0.0782(3) 0.0987(2) 0.0496(14) Uani 1 1 d . . . . .
C10L C 0.3218(5) -0.0750(4) 0.0789(3) 0.0448(19) Uani 1 1 d . . . . .
C11L C 0.2751(5) -0.0088(5) 0.0748(4) 0.063(2) Uani 1 1 d . U . . .
H11L H 0.220807 -0.022176 0.076733 0.075 Uiso 1 1 calc R U . D 1
C12L C 0.3033(5) 0.0389(5) 0.1203(4) 0.072(3) Uani 1 1 d . . . . .
H12G H 0.354524 0.056934 0.117838 0.107 Uiso 1 1 calc R U . . .
H12H H 0.306019 0.012572 0.152093 0.107 Uiso 1 1 calc R U . . .
H12I H 0.267204 0.077728 0.120189 0.107 Uiso 1 1 calc R U . . .
C13L C 0.2731(11) 0.0289(8) 0.0270(7) 0.077(3) Uani 0.5 1 d G U P E 1
C14L C 0.3350(9) 0.0288(7) 0.0010(7) 0.077(3) Uani 0.5 1 d G . P E 1
H14L H 0.379279 0.001349 0.013122 0.092 Uiso 0.5 1 calc R U P E 1
C15L C 0.3323(7) 0.0688(8) -0.0427(7) 0.077(3) Uani 0.5 1 d G . P E 1
H15L H 0.374628 0.068743 -0.060466 0.092 Uiso 0.5 1 calc R U P E 1
C16L C 0.2675(8) 0.1090(7) -0.0604(6) 0.077(3) Uani 0.5 1 d G . P E 1
H16L H 0.265661 0.136327 -0.090267 0.092 Uiso 0.5 1 calc R U P E 1
C17L C 0.2056(7) 0.1091(8) -0.0344(7) 0.077(3) Uani 0.5 1 d G . P E 1
H17L H 0.161344 0.136519 -0.046481 0.092 Uiso 0.5 1 calc R U P E 1
C18L C 0.2083(9) 0.0690(9) 0.0093(7) 0.077(3) Uani 0.5 1 d G . P E 1
H18L H 0.165994 0.069125 0.027107 0.092 Uiso 0.5 1 calc R U P E 1
C13K C 0.2889(13) 0.0304(9) 0.0218(6) 0.089(4) Uani 0.5 1 d G U P E 2
C14K C 0.3492(12) 0.0124(8) -0.0031(7) 0.089(4) Uani 0.5 1 d G . P E 2
H14K H 0.385854 -0.021469 0.011280 0.106 Uiso 0.5 1 calc R U P E 2
C15K C 0.3558(9) 0.0438(8) -0.0491(7) 0.089(4) Uani 0.5 1 d G . P E 2
H15K H 0.397047 0.031497 -0.066180 0.106 Uiso 0.5 1 calc R U P E 2
C16K C 0.3022(10) 0.0934(8) -0.0702(6) 0.089(4) Uani 0.5 1 d G . P E 2
H16K H 0.306759 0.114861 -0.101683 0.106 Uiso 0.5 1 calc R U P E 2
C17K C 0.2419(9) 0.1114(8) -0.0453(7) 0.089(4) Uani 0.5 1 d G . P E 2
H17K H 0.205276 0.145261 -0.059727 0.106 Uiso 0.5 1 calc R U P E 2
C18K C 0.2353(10) 0.0800(9) 0.0007(7) 0.089(4) Uani 0.5 1 d G . P E 2
H18K H 0.194082 0.092296 0.017733 0.106 Uiso 0.5 1 calc R U P E 2
O5L O 0.1387(4) 0.3311(4) 0.6728(4) 0.036(2) Uani 0.576(5) 1 d D . P F 1
H5OL H 0.140(8) 0.3725(4) 0.671(5) 0.053 Uiso 0.576(5) 1 d D U P F 1
O6L O 0.2671(5) 0.3311(4) 0.6899(3) 0.033(2) Uani 0.576(5) 1 d . . P F 1
C19L C 0.2075(7) 0.2997(5) 0.6817(5) 0.032(3) Uani 0.576(5) 1 d D . P F 1
C20L C 0.1998(8) 0.2203(5) 0.6799(7) 0.047(3) Uani 0.576(5) 1 d D U P F 1
H20L H 0.154181 0.207836 0.653578 0.056 Uiso 0.576(5) 1 calc R U P F 1
C21L C 0.2695(10) 0.1885(9) 0.6652(11) 0.104(7) Uani 0.576(5) 1 d . . P F 1
H21G H 0.274704 0.204233 0.630948 0.156 Uiso 0.576(5) 1 calc R U P F 1
H21H H 0.264634 0.137759 0.665275 0.156 Uiso 0.576(5) 1 calc R U P F 1
H21I H 0.315229 0.202409 0.689559 0.156 Uiso 0.576(5) 1 calc R U P F 1
C22L C 0.1815(12) 0.2001(11) 0.7341(10) 0.077(3) Uani 0.576(5) 1 d . U P F 1
C23L C 0.2297(11) 0.2134(10) 0.7798(8) 0.077(3) Uani 0.576(5) 1 d . . P F 1
H23L H 0.277999 0.233847 0.777187 0.092 Uiso 0.576(5) 1 calc R U P F 1
C24L C 0.2179(10) 0.2017(9) 0.8261(9) 0.077(3) Uani 0.576(5) 1 d . . P F 1
H24L H 0.253834 0.215639 0.855224 0.092 Uiso 0.576(5) 1 calc R U P F 1
C25L C 0.1498(10) 0.1679(9) 0.8305(8) 0.077(3) Uani 0.576(5) 1 d . . P F 1
H25L H 0.141234 0.150404 0.862390 0.092 Uiso 0.576(5) 1 calc R U P F 1
C26L C 0.0952(10) 0.1605(9) 0.7874(8) 0.077(3) Uani 0.576(5) 1 d . . P F 1
H26L H 0.045347 0.144081 0.790534 0.092 Uiso 0.576(5) 1 calc R U P F 1
C27L C 0.1108(10) 0.1762(9) 0.7397(8) 0.077(3) Uani 0.576(5) 1 d . . P F 1
H27L H 0.071828 0.170218 0.710494 0.092 Uiso 0.576(5) 1 calc R U P F 1
O5K O 0.2091(8) 0.3473(6) 0.6945(5) 0.040(3) Uani 0.424(5) 1 d D . P F 2
H5OK H 0.199(11) 0.387(3) 0.688(8) 0.060 Uiso 0.424(5) 1 d D U P F 2
O6K O 0.1355(10) 0.3266(8) 0.7554(6) 0.067(4) Uani 0.424(5) 1 d . . P F 2
C19K C 0.1825(15) 0.3080(10) 0.7281(9) 0.059(6) Uani 0.424(5) 1 d . . P F 2
C20K C 0.2085(16) 0.2295(13) 0.7273(9) 0.067(7) Uani 0.424(5) 1 d D . P F 2
H20K H 0.257894 0.239355 0.714928 0.080 Uiso 0.424(5) 1 calc R U P F 2
C21K C 0.2412(14) 0.1702(12) 0.7635(11) 0.104(7) Uani 0.424(5) 1 d D . P F 2
H21J H 0.267418 0.189848 0.795863 0.156 Uiso 0.424(5) 1 calc R U P F 2
H21K H 0.198930 0.140124 0.769834 0.156 Uiso 0.424(5) 1 calc R U P F 2
H21L H 0.277958 0.142981 0.747920 0.156 Uiso 0.424(5) 1 calc R U P F 2
C22K C 0.1718(9) 0.1987(8) 0.6819(6) 0.085(4) Uani 0.424(5) 1 d G . P F 2
C23K C 0.1905(8) 0.2092(7) 0.6339(8) 0.085(4) Uani 0.424(5) 1 d G . P F 2
H23K H 0.234189 0.236477 0.630228 0.102 Uiso 0.424(5) 1 calc R U P F 2
C24K C 0.1454(9) 0.1797(8) 0.5912(6) 0.085(4) Uani 0.424(5) 1 d G . P F 2
H24K H 0.158186 0.186937 0.558367 0.102 Uiso 0.424(5) 1 calc R U P F 2
C25K C 0.0815(9) 0.1398(8) 0.5965(6) 0.085(4) Uani 0.424(5) 1 d G . P F 2
H25K H 0.050645 0.119681 0.567352 0.102 Uiso 0.424(5) 1 calc R U P F 2
C26K C 0.0628(7) 0.1293(7) 0.6446(7) 0.085(4) Uani 0.424(5) 1 d G . P F 2
H26K H 0.019105 0.101966 0.648198 0.102 Uiso 0.424(5) 1 calc R U P F 2
C27K C 0.1079(10) 0.1587(9) 0.6872(6) 0.085(4) Uani 0.424(5) 1 d G . P F 2
H27K H 0.095107 0.151507 0.720060 0.102 Uiso 0.424(5) 1 calc R U P F 2
O7L O 0.6859(3) 0.36122(16) 0.35602(17) 0.0532(15) Uani 1 1 d D . . . .
H7OL H 0.6782(9) 0.3301(3) 0.3744(3) 0.080 Uiso 1 1 d D U . . .
O8L O 0.7983(4) 0.3840(4) 0.4040(3) 0.085(3) Uani 1 1 d . . . . .
C28L C 0.7495(5) 0.3982(4) 0.3681(3) 0.0444(18) Uani 1 1 d . . . . .
C29L C 0.7523(5) 0.4600(4) 0.3325(3) 0.0449(19) Uani 1 1 d . . . . .
H29L H 0.708368 0.491247 0.336316 0.054 Uiso 1 1 calc R U . . .
C30L C 0.8270(7) 0.5019(5) 0.3483(4) 0.082(4) Uani 1 1 d . . . . .
H30G H 0.871626 0.471829 0.347328 0.124 Uiso 1 1 calc R U . . .
H30H H 0.829081 0.519821 0.382950 0.124 Uiso 1 1 calc R U . . .
H30I H 0.827881 0.540844 0.324684 0.124 Uiso 1 1 calc R U . . .
C31L C 0.7417(4) 0.4387(4) 0.2769(3) 0.0340(15) Uani 1 1 d . . . . .
C32L C 0.7819(4) 0.3841(4) 0.2612(3) 0.0361(16) Uani 1 1 d . . . . .
H32L H 0.814425 0.356869 0.285852 0.043 Uiso 1 1 calc R U . . .
C33L C 0.7757(4) 0.3681(4) 0.2096(3) 0.0463(19) Uani 1 1 d . . . . .
H33L H 0.804455 0.330591 0.199206 0.056 Uiso 1 1 calc R U . . .
C34L C 0.7286(4) 0.4062(5) 0.1741(3) 0.050(2) Uani 1 1 d . . . . .
H34L H 0.724707 0.395210 0.138956 0.061 Uiso 1 1 calc R U . . .
C35L C 0.6867(5) 0.4604(5) 0.1886(3) 0.059(2) Uani 1 1 d . . . . .
H35L H 0.653189 0.486448 0.163764 0.071 Uiso 1 1 calc R U . . .
C36L C 0.6936(5) 0.4770(5) 0.2402(3) 0.052(2) Uani 1 1 d . . . . .
H36L H 0.665196 0.514924 0.250356 0.063 Uiso 1 1 calc R U . . .
O9L O 0.4673(2) 0.0959(2) 0.4549(2) 0.0358(11) Uani 1 1 d D . . . .
H9OL H 0.499(2) 0.124(2) 0.450(3) 0.054 Uiso 1 1 d D U . . .
O10L O 0.4474(3) 0.1544(3) 0.5244(2) 0.0489(13) Uani 1 1 d . . . . .
C37L C 0.4317(4) 0.1077(4) 0.4940(3) 0.0348(15) Uani 1 1 d . . . . .
C38L C 0.3662(4) 0.0550(3) 0.4944(3) 0.0359(15) Uani 1 1 d . . . . .
H38L H 0.384967 0.008412 0.485201 0.043 Uiso 1 1 calc R U . . .
C39L C 0.3436(5) 0.0493(5) 0.5466(3) 0.057(2) Uani 1 1 d . . . . .
H39G H 0.298466 0.018920 0.544651 0.086 Uiso 1 1 calc R U . . .
H39H H 0.331037 0.095499 0.558232 0.086 Uiso 1 1 calc R U . . .
H39I H 0.386627 0.029685 0.570736 0.086 Uiso 1 1 calc R U . . .
C40L C 0.3011(3) 0.0770(3) 0.4523(3) 0.0302(13) Uani 1 1 d . . . . .
C41L C 0.2439(4) 0.1244(4) 0.4604(3) 0.0379(15) Uani 1 1 d . . . . .
H41L H 0.243920 0.142000 0.493761 0.046 Uiso 1 1 calc R U . . .
C42L C 0.1879(4) 0.1457(4) 0.4208(3) 0.0451(18) Uani 1 1 d . . . . .
H42L H 0.149509 0.177490 0.427323 0.054 Uiso 1 1 calc R U . . .
C43L C 0.1865(4) 0.1215(4) 0.3718(3) 0.0424(18) Uani 1 1 d . . . . .
H43L H 0.148295 0.137268 0.344519 0.051 Uiso 1 1 calc R U . . .
C44L C 0.2418(4) 0.0739(4) 0.3633(3) 0.0409(16) Uani 1 1 d . . . . .
H44L H 0.241290 0.055958 0.330022 0.049 Uiso 1 1 calc R U . . .
C45L C 0.2981(4) 0.0523(4) 0.4034(3) 0.0367(16) Uani 1 1 d . . . . .
H45L H 0.335576 0.019572 0.396915 0.044 Uiso 1 1 calc R U . . .

loop_
_atom_site_aniso_label
_atom_site_aniso_U_11
_atom_site_aniso_U_22
_atom_site_aniso_U_33
_atom_site_aniso_U_23
_atom_site_aniso_U_13
_atom_site_aniso_U_12
Tb1A 0.01852(11) 0.01498(16) 0.01233(13) 0.00017(10) 0.00301(9) 0.00076(11)
Tb2A 0.01855(11) 0.01705(13) 0.01285(11) 0.00252(11) 0.00399(9) 0.00155(13)
O1A 0.024(2) 0.029(3) 0.022(2) 0.0094(18) 0.0092(17) 0.0030(19)
O2A 0.0200(19) 0.022(2) 0.018(2) 0.0081(16) 0.0053(15) 0.0058(17)
O3A 0.028(2) 0.021(2) 0.014(2) -0.0009(16) 0.0024(16) 0.0004(18)
O4A 0.029(2) 0.026(2) 0.019(2) -0.0050(17) 0.0069(17) -0.0104(18)
O5A 0.026(2) 0.016(2) 0.022(2) 0.0026(16) 0.0071(17) 0.0030(18)
O6A 0.023(2) 0.021(2) 0.024(2) 0.0041(17) 0.0058(18) 0.0035(18)
O7A 0.0230(19) 0.015(2) 0.0144(19) -0.0019(15) 0.0036(15) 0.0015(16)
O8A 0.029(2) 0.023(2) 0.018(2) -0.0005(17) 0.0077(17) -0.0066(18)
O9A 0.024(2) 0.016(2) 0.023(2) -0.0003(16) 0.0031(17) 0.0015(17)
O10A 0.025(2) 0.017(2) 0.033(2) -0.0008(17) 0.0032(18) -0.0012(17)
O11A 0.023(2) 0.023(2) 0.024(2) -0.0003(17) 0.0024(17) -0.0077(17)
O12A 0.022(2) 0.030(3) 0.033(3) 0.003(2) 0.0096(18) -0.0029(19)
N1A 0.021(2) 0.021(3) 0.018(2) 0.003(2) 0.0058(19) -0.002(2)
N2A 0.026(2) 0.018(2) 0.019(2) -0.003(2) 0.0041(19) 0.002(2)
N3A 0.029(3) 0.024(3) 0.018(2) 0.0073(19) 0.008(2) 0.010(2)
N4A 0.021(2) 0.011(2) 0.019(2) 0.0034(18) 0.0049(19) -0.0032(18)
C1A 0.023(3) 0.015(3) 0.023(3) 0.006(2) 0.004(2) 0.002(2)
C2A 0.0201(16) 0.0283(19) 0.0230(18) 0.0033(14) 0.0042(13) 0.0038(14)
C3A 0.028(3) 0.031(4) 0.039(4) 0.007(3) 0.001(3) 0.016(3)
C4A 0.025(2) 0.031(2) 0.033(2) 0.0014(19) -0.0054(17) -0.0004(17)
C5A 0.025(2) 0.031(2) 0.033(2) 0.0014(19) -0.0054(17) -0.0004(17)
C6A 0.025(2) 0.031(2) 0.033(2) 0.0014(19) -0.0054(17) -0.0004(17)
C7A 0.025(2) 0.031(2) 0.033(2) 0.0014(19) -0.0054(17) -0.0004(17)
C8A 0.025(2) 0.031(2) 0.033(2) 0.0014(19) -0.0054(17) -0.0004(17)
C9A 0.025(2) 0.031(2) 0.033(2) 0.0014(19) -0.0054(17) -0.0004(17)
C4C 0.038(4) 0.069(7) 0.054(6) -0.018(5) -0.011(4) 0.015(4)
C5C 0.038(4) 0.069(7) 0.054(6) -0.018(5) -0.011(4) 0.015(4)
C6C 0.038(4) 0.069(7) 0.054(6) -0.018(5) -0.011(4) 0.015(4)
C7C 0.038(4) 0.069(7) 0.054(6) -0.018(5) -0.011(4) 0.015(4)
C8C 0.038(4) 0.069(7) 0.054(6) -0.018(5) -0.011(4) 0.015(4)
C9C 0.038(4) 0.069(7) 0.054(6) -0.018(5) -0.011(4) 0.015(4)
C10A 0.0201(16) 0.0283(19) 0.0230(18) 0.0033(14) 0.0042(13) 0.0038(14)
C11A 0.0201(16) 0.0283(19) 0.0230(18) 0.0033(14) 0.0042(13) 0.0038(14)
C12A 0.022(3) 0.035(4) 0.033(4) -0.006(3) 0.008(3) -0.007(3)
C13A 0.020(3) 0.025(3) 0.027(3) 0.001(2) 0.006(2) -0.008(2)
C14A 0.035(4) 0.032(4) 0.048(5) -0.008(3) -0.007(3) 0.003(3)
C15A 0.027(4) 0.035(4) 0.080(7) -0.003(4) -0.006(4) 0.002(3)
C16A 0.031(4) 0.025(4) 0.093(7) -0.007(4) 0.026(4) -0.003(3)
C17A 0.044(4) 0.026(4) 0.045(4) -0.009(3) 0.016(3) -0.003(3)
C18A 0.037(4) 0.027(3) 0.026(3) -0.004(3) 0.009(3) -0.011(3)
C19A 0.024(3) 0.019(3) 0.018(3) 0.002(2) -0.002(2) 0.000(2)
C20A 0.032(3) 0.033(4) 0.026(3) 0.008(3) 0.000(3) 0.013(3)
C21A 0.040(4) 0.051(5) 0.070(6) -0.021(4) -0.019(4) 0.018(4)
C23A 0.027(2) 0.039(2) 0.033(2) -0.0023(19) -0.0021(18) 0.0164(19)
C24A 0.027(2) 0.039(2) 0.033(2) -0.0023(19) -0.0021(18) 0.0164(19)
C25A 0.027(2) 0.039(2) 0.033(2) -0.0023(19) -0.0021(18) 0.0164(19)
C26A 0.027(2) 0.039(2) 0.033(2) -0.0023(19) -0.0021(18) 0.0164(19)
C27A 0.027(2) 0.039(2) 0.033(2) -0.0023(19) -0.0021(18) 0.0164(19)
C22A 0.027(2) 0.039(2) 0.033(2) -0.0023(19) -0.0021(18) 0.0164(19)
C23C 0.047(6) 0.085(9) 0.077(10) -0.027(8) -0.008(6) 0.029(7)
C24C 0.047(6) 0.085(9) 0.077(10) -0.027(8) -0.008(6) 0.029(7)
C25C 0.047(6) 0.085(9) 0.077(10) -0.027(8) -0.008(6) 0.029(7)
C26C 0.047(6) 0.085(9) 0.077(10) -0.027(8) -0.008(6) 0.029(7)
C27C 0.047(6) 0.085(9) 0.077(10) -0.027(8) -0.008(6) 0.029(7)
C28A 0.017(2) 0.015(3) 0.018(3) 0.000(2) 0.003(2) 0.000(2)
C29A 0.026(3) 0.020(3) 0.021(3) 0.000(2) 0.007(2) -0.006(2)
C30A 0.030(3) 0.024(3) 0.035(4) -0.003(3) 0.008(3) -0.004(3)
C31A 0.026(3) 0.015(3) 0.024(3) 0.001(2) 0.006(2) -0.004(2)
C32A 0.024(3) 0.026(3) 0.039(4) -0.010(3) -0.001(3) -0.003(3)
C33A 0.045(4) 0.033(4) 0.047(5) -0.020(3) 0.007(3) 0.000(3)
C34A 0.034(4) 0.022(3) 0.052(5) -0.005(3) 0.010(3) 0.000(3)
C35A 0.028(3) 0.028(4) 0.055(5) -0.004(3) 0.003(3) 0.004(3)
C36A 0.035(4) 0.028(3) 0.031(4) -0.006(3) -0.004(3) 0.000(3)
C37A 0.022(3) 0.028(3) 0.016(3) -0.004(2) 0.004(2) -0.008(3)
C38A 0.042(3) 0.048(3) 0.033(3) -0.009(2) 0.015(2) -0.021(2)
C39A 0.042(3) 0.048(3) 0.033(3) -0.009(2) 0.015(2) -0.021(2)
C40A 0.030(3) 0.028(3) 0.026(3) 0.001(3) 0.004(3) -0.013(3)
C41A 0.034(3) 0.026(3) 0.034(4) -0.002(3) 0.002(3) -0.007(3)
C42A 0.058(5) 0.029(4) 0.036(4) -0.010(3) 0.013(3) -0.018(3)
C43A 0.047(4) 0.046(4) 0.030(4) 0.000(3) -0.001(3) -0.024(4)
C44A 0.036(4) 0.043(4) 0.044(5) 0.012(4) -0.006(3) -0.008(3)
C45A 0.039(4) 0.030(4) 0.042(4) 0.002(3) 0.002(3) -0.003(3)
C46A 0.029(3) 0.030(4) 0.020(3) -0.003(3) 0.013(3) -0.011(3)
C47A 0.033(3) 0.028(3) 0.029(3) -0.007(3) 0.013(3) -0.013(3)
C48A 0.035(4) 0.070(6) 0.035(4) -0.006(4) 0.007(3) -0.024(4)
C49A 0.028(3) 0.027(3) 0.032(3) -0.003(3) 0.013(3) -0.016(2)
C50A 0.027(3) 0.029(3) 0.042(4) 0.001(3) 0.006(3) -0.014(3)
C51A 0.032(3) 0.043(4) 0.035(4) 0.003(3) 0.002(3) -0.016(3)
C52A 0.034(4) 0.062(5) 0.030(4) -0.008(3) 0.013(3) -0.020(3)
C53A 0.034(4) 0.043(4) 0.050(5) -0.013(3) 0.019(3) -0.005(3)
C54A 0.030(3) 0.038(4) 0.031(4) -0.001(3) 0.006(3) -0.004(3)
C66A 0.039(4) 0.032(4) 0.026(3) 0.001(3) 0.005(3) 0.011(3)
C65A 0.057(5) 0.037(4) 0.038(4) -0.002(3) 0.015(4) 0.026(4)
C64A 0.053(4) 0.036(4) 0.033(4) -0.015(3) 0.008(3) 0.015(3)
C63A 0.028(3) 0.034(4) 0.017(3) -0.008(2) 0.004(2) -0.001(3)
C62A 0.036(4) 0.043(4) 0.020(3) -0.004(3) 0.007(3) 0.002(3)
C61A 0.039(4) 0.039(4) 0.018(3) 0.000(3) 0.011(3) -0.006(3)
C58A 0.022(3) 0.029(3) 0.022(3) 0.001(2) 0.005(2) -0.004(2)
C57A 0.032(3) 0.031(3) 0.021(3) 0.004(3) 0.003(2) -0.012(3)
C56A 0.030(3) 0.019(3) 0.029(3) 0.008(2) 0.000(3) -0.004(2)
C55A 0.023(3) 0.014(3) 0.025(3) -0.002(2) -0.001(2) 0.000(2)
C59A 0.017(2) 0.020(3) 0.021(3) 0.000(2) 0.005(2) -0.005(2)
C60A 0.027(3) 0.025(3) 0.012(3) -0.001(2) 0.008(2) -0.002(2)
C67A 0.033(2) 0.025(2) 0.027(2) 0.0078(18) 0.0096(19) 0.0107(19)
C68A 0.041(3) 0.031(3) 0.030(3) 0.011(2) 0.010(2) 0.020(2)
C69A 0.049(4) 0.037(4) 0.035(4) 0.011(3) 0.022(3) 0.021(3)
C70A 0.022(3) 0.022(3) 0.023(3) 0.001(2) 0.010(2) 0.004(2)
C73A 0.020(3) 0.032(4) 0.021(3) -0.005(3) 0.009(2) -0.003(3)
C74A 0.019(3) 0.028(3) 0.014(3) 0.002(2) 0.003(2) -0.001(2)
C75A 0.013(2) 0.023(3) 0.019(3) 0.005(2) 0.0020(19) -0.001(2)
C76A 0.020(3) 0.022(3) 0.021(3) 0.009(2) 0.001(2) 0.003(2)
C77A 0.041(3) 0.031(3) 0.030(3) 0.011(2) 0.010(2) 0.020(2)
C78A 0.033(2) 0.025(2) 0.027(2) 0.0078(18) 0.0096(19) 0.0107(19)
C72A 0.017(2) 0.017(2) 0.012(2) 0.002(2) 0.0024(17) -0.004(3)
C71A 0.017(2) 0.028(3) 0.018(3) -0.001(2) 0.009(2) 0.002(2)
Tb1B 0.01794(11) 0.01714(17) 0.01523(13) -0.00192(10) 0.00642(10) -0.00198(11)
Tb2B 0.01831(11) 0.01483(12) 0.01232(11) -0.00077(10) 0.00372(9) 0.00042(13)
O1B 0.025(2) 0.021(2) 0.021(2) -0.0048(17) 0.0100(18) -0.0043(18)
O2B 0.024(2) 0.021(2) 0.020(2) -0.0040(17) 0.0075(16) -0.0069(18)
O3B 0.0198(18) 0.020(2) 0.0142(19) -0.0014(15) 0.0028(15) -0.0002(16)
O4B 0.0224(19) 0.029(2) 0.0117(18) -0.0009(15) 0.0047(15) 0.0019(16)
O5B 0.0215(19) 0.016(2) 0.020(2) -0.0052(16) 0.0017(16) -0.0045(16)
O6B 0.019(2) 0.019(2) 0.022(2) -0.0040(17) 0.0048(17) 0.0000(17)
O7B 0.022(2) 0.019(2) 0.0134(19) 0.0001(15) 0.0029(16) 0.0014(16)
O8B 0.027(2) 0.024(2) 0.019(2) -0.0008(17) 0.0043(16) 0.0081(18)
O9B 0.031(2) 0.019(2) 0.031(2) -0.0049(18) 0.0155(19) -0.0072(18)
O10B 0.026(2) 0.018(2) 0.042(3) 0.0044(19) 0.013(2) 0.0000(18)
O11B 0.023(2) 0.022(2) 0.023(2) 0.0039(17) 0.0101(17) 0.0054(16)
O12B 0.021(2) 0.023(2) 0.029(2) -0.0019(18) 0.0054(17) 0.0039(18)
N1B 0.027(3) 0.026(3) 0.026(3) -0.009(2) 0.012(2) 0.000(2)
N2B 0.0172(19) 0.030(3) 0.021(2) 0.002(2) 0.0069(17) 0.000(2)
N3B 0.016(2) 0.021(3) 0.019(2) 0.0015(18) 0.0022(18) 0.0013(18)
N4B 0.016(2) 0.020(2) 0.015(2) -0.0039(18) -0.0009(17) 0.0019(19)
C1B 0.021(3) 0.008(3) 0.023(3) -0.001(2) 0.006(2) 0.000(2)
C2B 0.017(3) 0.016(3) 0.021(3) -0.001(2) 0.002(2) -0.002(2)
C3B 0.032(3) 0.024(3) 0.025(3) -0.006(2) 0.004(3) -0.008(2)
C4B 0.018(3) 0.020(3) 0.024(3) -0.005(2) 0.004(2) -0.007(2)
C5B 0.034(3) 0.037(4) 0.027(3) -0.011(3) 0.014(3) -0.015(3)
C6B 0.049(4) 0.060(5) 0.030(4) -0.011(4) 0.020(3) -0.031(4)
C7B 0.060(5) 0.045(5) 0.025(4) 0.004(3) 0.004(3) -0.029(4)
C8B 0.061(5) 0.022(3) 0.051(5) 0.013(3) 0.006(4) -0.006(3)
C9B 0.038(4) 0.021(3) 0.052(5) 0.006(3) 0.013(3) 0.001(3)
C10B 0.020(3) 0.017(3) 0.013(3) -0.002(2) 0.003(2) -0.008(2)
C11B 0.020(3) 0.018(3) 0.020(3) 0.001(2) 0.001(2) 0.002(2)
C12B 0.027(3) 0.022(3) 0.030(3) 0.010(3) -0.003(3) -0.002(2)
C13B 0.017(2) 0.020(3) 0.021(3) 0.001(2) 0.001(2) 0.005(2)
C14B 0.021(2) 0.027(3) 0.025(3) -0.005(2) 0.005(2) -0.003(2)
C15B 0.021(3) 0.031(3) 0.040(4) -0.002(3) -0.002(2) -0.006(3)
C16B 0.019(3) 0.035(3) 0.055(5) 0.013(3) -0.003(3) -0.007(3)
C17B 0.027(3) 0.036(4) 0.042(4) 0.011(3) 0.012(3) -0.002(3)
C18B 0.020(3) 0.013(3) 0.018(3) 0.000(2) 0.002(2) 0.002(2)
C19B 0.027(3) 0.028(3) 0.026(3) 0.005(2) 0.009(2) 0.004(2)
C20B 0.021(3) 0.028(3) 0.025(3) -0.008(2) 0.000(2) -0.007(2)
C21B 0.027(3) 0.051(4) 0.028(3) 0.007(3) 0.003(3) -0.001(3)
C22B 0.019(3) 0.028(3) 0.034(4) 0.001(3) -0.007(2) -0.010(2)
C23B 0.044(4) 0.036(4) 0.055(5) 0.000(4) -0.010(4) -0.016(3)
C24B 0.060(5) 0.046(5) 0.062(6) 0.018(4) -0.014(5) -0.035(4)
C25B 0.039(4) 0.084(7) 0.046(5) 0.025(5) -0.005(4) -0.034(5)
C26B 0.027(3) 0.078(6) 0.039(4) 0.016(4) 0.006(3) -0.007(4)
C27B 0.029(3) 0.041(4) 0.034(4) 0.005(3) 0.008(3) -0.003(3)
C28B 0.019(3) 0.015(3) 0.025(3) 0.000(2) 0.007(2) 0.002(2)
C29B 0.025(3) 0.024(3) 0.026(3) 0.001(2) 0.005(2) 0.013(2)
C30B 0.027(3) 0.038(4) 0.054(5) 0.002(3) 0.001(3) 0.010(3)
C31B 0.031(3) 0.023(3) 0.023(3) 0.002(2) 0.009(2) 0.012(2)
C32B 0.045(4) 0.035(4) 0.026(4) 0.008(3) 0.000(3) 0.009(3)
C33B 0.080(6) 0.036(4) 0.037(4) 0.014(3) 0.022(4) 0.015(4)
C34B 0.062(5) 0.022(4) 0.071(6) 0.008(4) 0.025(5) 0.001(4)
C35B 0.049(5) 0.030(4) 0.057(5) 0.001(4) 0.002(4) -0.002(4)
C36B 0.048(4) 0.024(3) 0.031(4) 0.004(3) 0.000(3) 0.003(3)
C37B 0.025(3) 0.017(3) 0.026(3) 0.001(2) 0.011(2) -0.002(2)
C39B 0.043(4) 0.033(4) 0.061(5) 0.003(3) 0.031(4) 0.006(3)
C38B 0.040(4) 0.025(4) 0.067(5) 0.003(3) 0.033(4) 0.008(3)
C40B 0.051(5) 0.027(4) 0.065(5) 0.021(4) 0.042(4) 0.024(3)
C41B 0.039(4) 0.058(5) 0.071(6) 0.035(5) 0.024(4) 0.011(4)
C42B 0.075(4) 0.070(4) 0.074(4) 0.043(3) 0.046(3) 0.045(3)
C43B 0.075(4) 0.070(4) 0.074(4) 0.043(3) 0.046(3) 0.045(3)
C44B 0.075(4) 0.070(4) 0.074(4) 0.043(3) 0.046(3) 0.045(3)
C45B 0.085(6) 0.023(4) 0.074(6) 0.013(4) 0.058(5) 0.021(4)
C46B 0.019(3) 0.021(3) 0.012(3) -0.002(2) -0.001(2) 0.005(2)
C47B 0.029(3) 0.024(3) 0.018(3) 0.002(2) 0.006(2) 0.012(2)
C48B 0.029(3) 0.030(3) 0.040(4) -0.014(3) 0.001(3) 0.008(3)
C49B 0.024(3) 0.014(3) 0.031(3) -0.001(2) 0.004(2) 0.007(2)
C50B 0.035(3) 0.027(3) 0.030(4) 0.000(3) -0.002(3) 0.003(3)
C51B 0.053(5) 0.036(4) 0.038(4) 0.000(3) -0.010(3) 0.015(3)
C52B 0.023(3) 0.036(4) 0.088(7) -0.019(4) -0.017(4) 0.013(3)
C53B 0.026(3) 0.035(4) 0.082(6) -0.005(4) 0.007(4) 0.005(3)
C54B 0.028(3) 0.024(3) 0.060(5) -0.002(3) 0.012(3) 0.006(3)
C55B 0.035(4) 0.042(4) 0.040(4) -0.021(3) 0.018(3) -0.014(3)
C56B 0.039(4) 0.044(4) 0.047(5) -0.027(4) 0.019(3) -0.013(3)
C57B 0.031(3) 0.050(4) 0.030(4) -0.025(3) 0.004(3) 0.003(3)
C58B 0.023(3) 0.041(4) 0.024(3) -0.004(3) 0.006(2) 0.016(3)
C59B 0.018(3) 0.031(3) 0.024(3) -0.001(3) 0.003(2) 0.009(2)
C60B 0.028(2) 0.048(3) 0.015(2) 0.0001(19) 0.0049(16) 0.011(2)
C61B 0.028(2) 0.048(3) 0.015(2) 0.0001(19) 0.0049(16) 0.011(2)
C62B 0.036(3) 0.050(4) 0.016(3) 0.006(3) 0.009(2) 0.014(3)
C63B 0.024(3) 0.045(4) 0.022(3) 0.007(3) 0.008(2) 0.008(3)
C64B 0.037(4) 0.049(5) 0.028(4) 0.014(3) 0.011(3) 0.002(3)
C65B 0.042(4) 0.041(4) 0.039(4) -0.001(3) 0.014(3) -0.013(3)
C66B 0.029(3) 0.035(4) 0.028(3) 0.000(3) 0.007(3) -0.005(3)
C67B 0.026(3) 0.023(3) 0.026(3) 0.004(2) 0.008(2) -0.003(2)
C68B 0.024(3) 0.024(3) 0.038(4) 0.007(3) 0.006(3) -0.007(2)
C69B 0.024(3) 0.034(4) 0.030(3) 0.011(3) 0.009(3) -0.004(3)
C70B 0.020(3) 0.036(4) 0.019(3) 0.004(2) 0.007(2) -0.001(2)
C71B 0.015(2) 0.028(3) 0.018(3) 0.006(2) 0.003(2) 0.005(2)
C72B 0.017(3) 0.026(3) 0.019(3) -0.002(2) 0.004(2) 0.006(2)
C73B 0.029(3) 0.047(4) 0.020(3) 0.007(3) 0.012(2) 0.008(3)
C74B 0.033(3) 0.045(4) 0.020(3) -0.002(3) 0.010(3) 0.014(3)
C75B 0.021(3) 0.033(3) 0.023(3) -0.004(3) 0.003(2) 0.004(2)
C76B 0.037(4) 0.031(4) 0.025(3) -0.012(3) 0.003(3) 0.008(3)
C77B 0.033(3) 0.024(3) 0.028(3) -0.009(3) 0.003(3) -0.001(3)
C78B 0.026(3) 0.024(3) 0.020(3) -0.004(2) 0.002(2) 0.003(2)
O1L 0.046(3) 0.033(3) 0.066(4) -0.022(3) -0.011(3) 0.021(2)
O2L 0.082(5) 0.048(4) 0.092(5) -0.031(4) -0.049(4) 0.033(3)
C1L 0.033(3) 0.023(3) 0.034(4) 0.000(3) -0.001(3) 0.002(3)
C2L 0.036(3) 0.026(3) 0.040(4) 0.003(3) 0.010(3) 0.008(3)
C3L 0.033(4) 0.031(4) 0.081(6) 0.012(4) 0.019(4) 0.008(3)
C4L 0.023(3) 0.023(3) 0.043(4) -0.004(3) 0.005(3) 0.009(2)
C5L 0.044(4) 0.034(4) 0.059(5) 0.004(4) 0.019(4) 0.002(3)
C6L 0.048(4) 0.048(5) 0.076(6) 0.003(4) 0.016(4) -0.002(4)
C7L 0.042(4) 0.040(5) 0.108(8) -0.005(5) 0.018(5) -0.007(4)
C8L 0.035(4) 0.068(6) 0.088(7) -0.014(6) 0.000(4) -0.011(5)
C9L 0.036(4) 0.053(5) 0.056(5) -0.007(4) 0.004(4) 0.013(4)
O3L 0.034(3) 0.033(3) 0.071(4) -0.020(3) -0.012(3) 0.002(2)
O4L 0.025(2) 0.048(3) 0.072(4) -0.013(3) -0.003(2) -0.004(2)
C10L 0.042(4) 0.035(4) 0.056(5) -0.015(4) 0.003(4) -0.001(3)
C11L 0.037(4) 0.044(5) 0.098(6) -0.030(4) -0.018(4) 0.001(4)
C12L 0.058(5) 0.052(6) 0.097(8) -0.037(5) -0.010(5) 0.005(5)
C13L 0.066(6) 0.033(4) 0.119(7) -0.013(4) -0.018(6) -0.001(4)
C14L 0.066(6) 0.033(4) 0.119(7) -0.013(4) -0.018(6) -0.001(4)
C15L 0.066(6) 0.033(4) 0.119(7) -0.013(4) -0.018(6) -0.001(4)
C16L 0.066(6) 0.033(4) 0.119(7) -0.013(4) -0.018(6) -0.001(4)
C17L 0.066(6) 0.033(4) 0.119(7) -0.013(4) -0.018(6) -0.001(4)
C18L 0.066(6) 0.033(4) 0.119(7) -0.013(4) -0.018(6) -0.001(4)
C13K 0.109(10) 0.046(6) 0.092(6) -0.009(4) -0.037(7) 0.018(5)
C14K 0.109(10) 0.046(6) 0.092(6) -0.009(4) -0.037(7) 0.018(5)
C15K 0.109(10) 0.046(6) 0.092(6) -0.009(4) -0.037(7) 0.018(5)
C16K 0.109(10) 0.046(6) 0.092(6) -0.009(4) -0.037(7) 0.018(5)
C17K 0.109(10) 0.046(6) 0.092(6) -0.009(4) -0.037(7) 0.018(5)
C18K 0.109(10) 0.046(6) 0.092(6) -0.009(4) -0.037(7) 0.018(5)
O5L 0.024(4) 0.015(4) 0.064(6) 0.002(4) 0.000(4) 0.004(3)
O6L 0.025(4) 0.026(4) 0.052(6) 0.005(4) 0.016(4) 0.000(3)
C19L 0.036(6) 0.015(6) 0.047(8) 0.007(5) 0.017(6) 0.011(5)
C20L 0.035(7) 0.015(6) 0.086(8) 0.001(6) 0.001(7) 0.011(5)
C21L 0.058(9) 0.049(9) 0.21(2) -0.020(11) 0.031(11) 0.015(7)
C22L 0.061(4) 0.062(5) 0.107(7) 0.030(5) 0.017(4) 0.006(4)
C23L 0.061(4) 0.062(5) 0.107(7) 0.030(5) 0.017(4) 0.006(4)
C24L 0.061(4) 0.062(5) 0.107(7) 0.030(5) 0.017(4) 0.006(4)
C25L 0.061(4) 0.062(5) 0.107(7) 0.030(5) 0.017(4) 0.006(4)
C26L 0.061(4) 0.062(5) 0.107(7) 0.030(5) 0.017(4) 0.006(4)
C27L 0.061(4) 0.062(5) 0.107(7) 0.030(5) 0.017(4) 0.006(4)
O5K 0.057(9) 0.016(6) 0.049(8) 0.002(5) 0.013(6) 0.004(6)
O6K 0.102(13) 0.047(9) 0.058(10) 0.010(7) 0.029(9) 0.007(8)
C19K 0.088(17) 0.032(10) 0.052(13) -0.001(9) -0.003(12) 0.001(10)
C20K 0.083(18) 0.070(17) 0.047(13) 0.025(12) 0.007(12) 0.043(14)
C21K 0.058(9) 0.049(9) 0.21(2) -0.020(11) 0.031(11) 0.015(7)
C22K 0.074(7) 0.048(6) 0.120(10) -0.017(7) -0.020(7) 0.019(5)
C23K 0.074(7) 0.048(6) 0.120(10) -0.017(7) -0.020(7) 0.019(5)
C24K 0.074(7) 0.048(6) 0.120(10) -0.017(7) -0.020(7) 0.019(5)
C25K 0.074(7) 0.048(6) 0.120(10) -0.017(7) -0.020(7) 0.019(5)
C26K 0.074(7) 0.048(6) 0.120(10) -0.017(7) -0.020(7) 0.019(5)
C27K 0.074(7) 0.048(6) 0.120(10) -0.017(7) -0.020(7) 0.019(5)
O7L 0.053(3) 0.062(4) 0.045(3) 0.021(3) 0.009(3) 0.002(3)
O8L 0.075(5) 0.056(4) 0.107(6) 0.037(4) -0.031(4) -0.016(3)
C28L 0.047(4) 0.032(4) 0.054(5) 0.002(3) 0.011(4) 0.006(3)
C29L 0.072(6) 0.025(4) 0.042(4) 0.005(3) 0.021(4) 0.010(4)
C30L 0.140(10) 0.032(5) 0.072(7) -0.008(5) 0.010(7) -0.028(6)
C31L 0.027(3) 0.029(4) 0.049(4) 0.001(3) 0.015(3) -0.001(3)
C32L 0.031(3) 0.026(3) 0.052(5) -0.003(3) 0.007(3) -0.003(3)
C33L 0.043(4) 0.039(4) 0.061(5) -0.012(4) 0.021(4) -0.010(3)
C34L 0.040(4) 0.061(5) 0.052(5) -0.010(4) 0.013(4) -0.019(4)
C35L 0.048(5) 0.083(7) 0.049(5) 0.013(5) 0.010(4) 0.008(5)
C36L 0.048(4) 0.064(6) 0.050(5) 0.013(4) 0.020(4) 0.020(4)
O9L 0.026(2) 0.030(3) 0.052(3) -0.007(2) 0.011(2) -0.0043(19)
O10L 0.064(3) 0.040(3) 0.042(3) -0.013(2) 0.009(3) -0.011(3)
C37L 0.036(3) 0.031(3) 0.036(4) 0.006(3) 0.003(3) -0.001(3)
C38L 0.053(4) 0.023(3) 0.034(4) 0.002(3) 0.013(3) -0.001(3)
C39L 0.074(6) 0.055(5) 0.045(5) 0.010(4) 0.018(4) -0.010(5)
C40L 0.029(3) 0.023(3) 0.042(4) 0.003(3) 0.014(3) -0.006(2)
C41L 0.040(3) 0.034(4) 0.043(4) -0.009(3) 0.014(3) -0.002(3)
C42L 0.033(3) 0.037(4) 0.066(5) -0.010(4) 0.013(3) 0.006(3)
C43L 0.028(3) 0.045(5) 0.052(5) -0.003(3) 0.003(3) -0.001(3)
C44L 0.031(3) 0.050(4) 0.044(4) -0.009(3) 0.013(3) -0.003(3)
C45L 0.026(3) 0.044(4) 0.043(4) -0.007(3) 0.014(3) -0.002(3)

loop_
_atom_type_symbol
_atom_type_description
_atom_type_scat_dispersion_real
_atom_type_scat_dispersion_imag
_atom_type_scat_source
C C 0.0033 0.0016 'International Tables Vol C Tables 4.2.6.8 and 6.1.1.4'
H H 0.0000 0.0000 'International Tables Vol C Tables 4.2.6.8 and 6.1.1.4'
N N 0.0061 0.0033 'International Tables Vol C Tables 4.2.6.8 and 6.1.1.4'
O O 0.0106 0.0060 'International Tables Vol C Tables 4.2.6.8 and 6.1.1.4'
Tb Tb -0.1723 4.1537 'International Tables Vol C Tables 4.2.6.8 and 6.1.1.4'

loop_
_geom_angle_atom_site_label_1
_geom_angle_atom_site_label_2
_geom_angle_atom_site_label_3
_geom_angle
O1A Tb1A O7A 76.07(14)
O1A Tb1A O5A 134.93(14)
O7A Tb1A O5A 73.53(14)
O1A Tb1A O4A 77.78(16)
O7A Tb1A O4A 123.09(14)
O5A Tb1A O4A 91.89(15)
O1A Tb1A O10A 131.18(15)
O7A Tb1A O10A 92.34(14)
O5A Tb1A O10A 82.72(14)
O4A Tb1A O10A 141.10(14)
O1A Tb1A O9A 78.46(14)
O7A Tb1A O9A 78.18(14)
O5A Tb1A O9A 125.43(14)
O4A Tb1A O9A 142.28(14)
O10A Tb1A O9A 52.72(14)
O1A Tb1A N1A 80.89(15)
O7A Tb1A N1A 144.12(16)
O5A Tb1A N1A 139.87(15)
O4A Tb1A N1A 77.16(15)
O10A Tb1A N1A 82.48(15)
O9A Tb1A N1A 70.46(15)
O1A Tb1A N2A 135.49(16)
O7A Tb1A N2A 147.29(15)
O5A Tb1A N2A 75.70(15)
O4A Tb1A N2A 68.44(15)
O10A Tb1A N2A 72.91(15)
O9A Tb1A N2A 111.94(15)
N1A Tb1A N2A 64.32(16)
O1A Tb1A C37A 105.06(18)
O7A Tb1A C37A 87.38(16)
O5A Tb1A C37A 105.93(17)
O4A Tb1A C37A 148.46(16)
O10A Tb1A C37A 26.22(16)
O9A Tb1A C37A 26.75(16)
N1A Tb1A C37A 72.43(17)
N2A Tb1A C37A 90.60(17)
O1A Tb1A O3A 69.67(14)
O7A Tb1A O3A 74.90(13)
O5A Tb1A O3A 70.79(13)
O4A Tb1A O3A 48.68(13)
O10A Tb1A O3A 152.86(13)
O9A Tb1A O3A 142.19(13)
N1A Tb1A O3A 121.78(13)
N2A Tb1A O3A 105.04(14)
C37A Tb1A O3A 162.22(15)
O1A Tb1A C10A 74.10(16)
O7A Tb1A C10A 99.76(16)
O5A Tb1A C10A 79.16(16)
O4A Tb1A C10A 23.92(15)
O10A Tb1A C10A 154.30(15)
O9A Tb1A C10A 152.10(15)
N1A Tb1A C10A 99.90(16)
N2A Tb1A C10A 84.99(17)
C37A Tb1A C10A 172.27(17)
O3A Tb1A C10A 24.90(14)
O1A Tb1A Tb2A 68.22(10)
O7A Tb1A Tb2A 39.10(10)
O5A Tb1A Tb2A 67.15(10)
O4A Tb1A Tb2A 84.24(10)
O10A Tb1A Tb2A 127.25(10)
O9A Tb1A Tb2A 113.13(9)
N1A Tb1A Tb2A 146.70(11)
N2A Tb1A Tb2A 132.72(11)
C37A Tb1A Tb2A 126.47(12)
O3A Tb1A Tb2A 35.80(8)
C10A Tb1A Tb2A 60.68(12)
O6A Tb2A O3A 79.07(15)
O6A Tb2A O2A 137.34(14)
O3A Tb2A O2A 75.29(14)
O6A Tb2A O8A 82.79(15)
O3A Tb2A O8A 131.12(14)
O2A Tb2A O8A 89.02(15)
O6A Tb2A O12A 127.81(15)
O3A Tb2A O12A 85.41(15)
O2A Tb2A O12A 83.50(15)
O8A Tb2A O12A 139.25(15)
O6A Tb2A O11A 74.75(15)
O3A Tb2A O11A 78.10(15)
O2A Tb2A O11A 130.52(14)
O8A Tb2A O11A 138.77(14)
O12A Tb2A O11A 53.28(15)
O6A Tb2A N4A 78.06(15)
O3A Tb2A N4A 143.06(16)
O2A Tb2A N4A 139.04(15)
O8A Tb2A N4A 73.73(14)
O12A Tb2A N4A 86.14(15)
O11A Tb2A N4A 68.11(14)
O6A Tb2A N3A 136.42(15)
O3A Tb2A N3A 144.47(15)
O2A Tb2A N3A 75.91(14)
O8A Tb2A N3A 68.30(15)
O12A Tb2A N3A 71.03(16)
O11A Tb2A N3A 106.08(15)
N4A Tb2A N3A 63.25(15)
O6A Tb2A O7A 70.44(14)
O3A Tb2A O7A 79.91(13)
O2A Tb2A O7A 71.91(13)
O8A Tb2A O7A 51.23(12)
O12A Tb2A O7A 153.82(14)
O11A Tb2A O7A 141.62(13)
N4A Tb2A O7A 118.33(13)
N3A Tb2A O7A 110.11(14)
O6A Tb2A C46A 101.99(18)
O3A Tb2A C46A 83.30(17)
O2A Tb2A C46A 108.13(18)
O8A Tb2A C46A 145.15(16)
O12A Tb2A C46A 26.26(18)
O11A Tb2A C46A 27.23(17)
N4A Tb2A C46A 73.61(17)
N3A Tb2A C46A 86.30(17)
O7A Tb2A C46A 162.61(15)
O6A Tb2A C28A 78.25(15)
O3A Tb2A C28A 105.82(16)
O2A Tb2A C28A 76.74(15)
O8A Tb2A C28A 25.54(14)
O12A Tb2A C28A 153.67(16)
O11A Tb2A C28A 151.44(15)
N4A Tb2A C28A 97.44(15)
N3A Tb2A C28A 87.24(16)
O7A Tb2A C28A 26.03(14)
C46A Tb2A C28A 170.66(16)
O6A Tb2A Tb1A 69.30(10)
O3A Tb2A Tb1A 45.73(11)
O2A Tb2A Tb1A 68.35(9)
O8A Tb2A Tb1A 85.40(9)
O12A Tb2A Tb1A 127.43(11)
O11A Tb2A Tb1A 116.84(10)
N4A Tb2A Tb1A 143.15(11)
N3A Tb2A Tb1A 135.68(11)
O7A Tb2A Tb1A 34.18(8)
C46A Tb2A Tb1A 128.85(13)
C28A Tb2A Tb1A 60.14(11)
C1A O1A Tb1A 139.1(4)
C1A O2A Tb2A 135.6(4)
C10A O3A Tb2A 176.6(4)
C10A O3A Tb1A 82.0(4)
Tb2A O3A Tb1A 98.47(14)
C10A O4A Tb1A 106.2(4)
C19A O5A Tb1A 136.7(4)
C19A O6A Tb2A 135.8(4)
C28A O7A Tb1A 163.4(4)
C28A O7A Tb2A 89.1(3)
Tb1A O7A Tb2A 106.72(15)
C28A O8A Tb2A 97.6(3)
C37A O9A Tb1A 91.8(4)
C37A O10A Tb1A 93.8(4)
C46A O11A Tb2A 91.1(4)
C46A O12A Tb2A 93.4(4)
C55A N1A C59A 117.9(5)
C55A N1A Tb1A 121.7(4)
C59A N1A Tb1A 120.4(4)
C66A N2A C60A 117.8(5)
C66A N2A Tb1A 123.0(4)
C60A N2A Tb1A 119.1(4)
C67A N3A C71A 118.2(5)
C67A N3A Tb2A 122.2(4)
C71A N3A Tb2A 119.5(4)
C78A N4A C72A 117.8(5)
C78A N4A Tb2A 121.8(4)
C72A N4A Tb2A 120.3(4)
O1A C1A O2A 126.6(5)
O1A C1A C2A 115.1(5)
O2A C1A C2A 118.3(5)
C4A C2A C3A 114.6(7)
C4A C2A C1A 112.4(7)
C3A C2A C1A 113.9(5)
C3A C2A C4C 106.4(6)
C1A C2A C4C 102.2(6)
C4A C2A H2A 104.9
C3A C2A H2A 104.9
C1A C2A H2A 104.9
C2A C3A H3AA 109.5
C2A C3A H3AB 109.5
H3AA C3A H3AB 109.5
C2A C3A H3AC 109.5
H3AA C3A H3AC 109.5
H3AB C3A H3AC 109.5
C2A C4A C5A 122.7(10)
C2A C4A C9A 120.9(10)
C5A C4A C9A 116.3(10)
C6A C5A C4A 122.0(10)
C6A C5A H5A 119.0
C4A C5A H5A 119.0
C5A C6A C7A 120.9(10)
C5A C6A H6A 119.5
C7A C6A H6A 119.5
C8A C7A C6A 119.0(10)
C8A C7A H7A 120.5
C6A C7A H7A 120.5
C7A C8A C9A 119.8(10)
C7A C8A H8A 120.1
C9A C8A H8A 120.1
C8A C9A C4A 121.9(10)
C8A C9A H9A 119.1
C4A C9A H9A 119.1
C5C C4C C9C 120.0
C5C C4C C2A 120.7(9)
C9C C4C C2A 119.3(9)
C6C C5C C4C 120.0
C6C C5C H5C 120.0
C4C C5C H5C 120.0
C7C C6C C5C 120.0
C7C C6C H6C 120.0
C5C C6C H6C 120.0
C6C C7C C8C 120.0
C6C C7C H7C 120.0
C8C C7C H7C 120.0
C7C C8C C9C 120.0
C7C C8C H8C 120.0
C9C C8C H8C 120.0
C8C C9C C4C 120.0
C8C C9C H9C 120.0
C4C C9C H9C 120.0
O4A C10A O3A 122.5(6)
O4A C10A C11A 115.9(5)
O3A C10A C11A 121.5(5)
O4A C10A Tb1A 49.9(3)
O3A C10A Tb1A 73.1(3)
C11A C10A Tb1A 163.1(4)
C13A C11A C12A 111.1(5)
C13A C11A C10A 107.7(5)
C12A C11A C10A 115.3(5)
C13A C11A H11A 107.5
C12A C11A H11A 107.5
C10A C11A H11A 107.5
C11A C12A H12A 109.5
C11A C12A H12B 109.5
H12A C12A H12B 109.5
C11A C12A H12C 109.5
H12A C12A H12C 109.5
H12B C12A H12C 109.5
C18A C13A C14A 118.5(6)
C18A C13A C11A 120.8(6)
C14A C13A C11A 120.7(6)
C15A C14A C13A 120.9(7)
C15A C14A H14A 119.6
C13A C14A H14A 119.6
C16A C15A C14A 119.6(8)
C16A C15A H15A 120.2
C14A C15A H15A 120.2
C15A C16A C17A 121.2(7)
C15A C16A H16A 119.4
C17A C16A H16A 119.4
C16A C17A C18A 119.2(7)
C16A C17A H17A 120.4
C18A C17A H17A 120.4
C13A C18A C17A 120.6(7)
C13A C18A H18A 119.7
C17A C18A H18A 119.7
O6A C19A O5A 125.7(6)
O6A C19A C20A 116.5(5)
O5A C19A C20A 117.8(6)
C22A C20A C21A 114.0(6)
C22A C20A C19A 114.1(5)
C21A C20A C19A 106.8(6)
C22A C20A H20A 107.2
C21A C20A H20A 107.2
C19A C20A H20A 107.2
C20A C21A H21A 109.5
C20A C21A H21B 109.5
H21A C21A H21B 109.5
C20A C21A H21C 109.5
H21A C21A H21C 109.5
H21B C21A H21C 109.5
C22A C23A C24A 123.2(13)
C22A C23A H23A 118.4
C24A C23A H23A 118.4
C25A C24A C23A 118.3(12)
C25A C24A H24A 120.8
C23A C24A H24A 120.8
C24A C25A C26A 121.3(12)
C24A C25A H25A 119.3
C26A C25A H25A 119.3
C25A C26A C27A 119.6(12)
C25A C26A H26A 120.2
C27A C26A H26A 120.2
C26A C27A C22A 119.5(11)
C26A C27A H27A 120.3
C22A C27A H27A 120.3
C23C C22A C27C 120.0
C23A C22A C27A 118.1(9)
C23A C22A C20A 130.2(9)
C23C C22A C20A 113.4(7)
C27C C22A C20A 126.6(7)
C27A C22A C20A 111.7(7)
C24C C23C C22A 120.0
C24C C23C H23C 120.0
C22A C23C H23C 120.0
C25C C24C C23C 120.0
C25C C24C H24C 120.0
C23C C24C H24C 120.0
C24C C25C C26C 120.0
C24C C25C H25C 120.0
C26C C25C H25C 120.0
C27C C26C C25C 120.0
C27C C26C H26C 120.0
C25C C26C H26C 120.0
C26C C27C C22A 120.0
C26C C27C H27C 120.0
C22A C27C H27C 120.0
O8A C28A O7A 120.5(5)
O8A C28A C29A 119.8(5)
O7A C28A C29A 119.7(5)
O8A C28A Tb2A 56.8(3)
O7A C28A Tb2A 64.9(3)
C29A C28A Tb2A 167.6(4)
C31A C29A C30A 115.7(5)
C31A C29A C28A 109.7(4)
C30A C29A C28A 108.1(5)
C31A C29A H29A 107.7
C30A C29A H29A 107.7
C28A C29A H29A 107.7
C29A C30A H30A 109.5
C29A C30A H30B 109.5
H30A C30A H30B 109.5
C29A C30A H30C 109.5
H30A C30A H30C 109.5
H30B C30A H30C 109.5
C32A C31A C36A 118.1(6)
C32A C31A C29A 122.7(5)
C36A C31A C29A 119.2(5)
C33A C32A C31A 120.7(6)
C33A C32A H32A 119.6
C31A C32A H32A 119.6
C32A C33A C34A 120.7(6)
C32A C33A H33A 119.7
C34A C33A H33A 119.7
C35A C34A C33A 118.7(6)
C35A C34A H34A 120.7
C33A C34A H34A 120.7
C34A C35A C36A 120.5(7)
C34A C35A H35A 119.7
C36A C35A H35A 119.7
C35A C36A C31A 121.2(6)
C35A C36A H36A 119.4
C31A C36A H36A 119.4
O10A C37A O9A 120.5(5)
O10A C37A C38A 120.4(6)
O9A C37A C38A 119.1(6)
O10A C37A Tb1A 59.9(3)
O9A C37A Tb1A 61.4(3)
C38A C37A Tb1A 169.0(4)
C39A C38A C40A 114.5(6)
C39A C38A C37A 110.5(6)
C40A C38A C37A 109.8(6)
C39A C38A H38A 107.2
C40A C38A H38A 107.2
C37A C38A H38A 107.2
C38A C39A H39A 109.5
C38A C39A H39B 109.5
H39A C39A H39B 109.5
C38A C39A H39C 109.5
H39A C39A H39C 109.5
H39B C39A H39C 109.5
C45A C40A C41A 118.5(6)
C45A C40A C38A 121.6(7)
C41A C40A C38A 119.9(7)
C40A C41A C42A 121.2(7)
C40A C41A H41A 119.4
C42A C41A H41A 119.4
C43A C42A C41A 120.3(7)
C43A C42A H42A 119.9
C41A C42A H42A 119.9
C42A C43A C44A 119.5(7)
C42A C43A H43A 120.2
C44A C43A H43A 120.2
C43A C44A C45A 119.7(7)
C43A C44A H44A 120.2
C45A C44A H44A 120.2
C40A C45A C44A 120.8(7)
C40A C45A H45A 119.6
C44A C45A H45A 119.6
O12A C46A O11A 121.2(6)
O12A C46A C47A 120.4(6)
O11A C46A C47A 118.3(6)
O12A C46A Tb2A 60.4(3)
O11A C46A Tb2A 61.6(3)
C47A C46A Tb2A 167.6(4)
C48A C47A C46A 112.7(6)
C48A C47A C49A 113.6(6)
C46A C47A C49A 106.2(5)
C48A C47A H47A 108.1
C46A C47A H47A 108.1
C49A C47A H47A 108.1
C47A C48A H48A 109.5
C47A C48A H48B 109.5
H48A C48A H48B 109.5
C47A C48A H48C 109.5
H48A C48A H48C 109.5
H48B C48A H48C 109.5
C54A C49A C50A 118.5(6)
C54A C49A C47A 121.2(6)
C50A C49A C47A 120.3(6)
C51A C50A C49A 121.1(7)
C51A C50A H50A 119.5
C49A C50A H50A 119.5
C52A C51A C50A 119.9(7)
C52A C51A H51A 120.1
C50A C51A H51A 120.1
C51A C52A C53A 119.9(7)
C51A C52A H52A 120.0
C53A C52A H52A 120.0
C54A C53A C52A 120.2(7)
C54A C53A H53A 119.9
C52A C53A H53A 119.9
C53A C54A C49A 120.4(7)
C53A C54A H54A 119.8
C49A C54A H54A 119.8
N2A C66A C65A 123.7(6)
N2A C66A H66A 118.1
C65A C66A H66A 118.1
C64A C65A C66A 118.3(7)
C64A C65A H65A 120.9
C66A C65A H65A 120.9
C65A C64A C63A 120.6(6)
C65A C64A H64A 119.7
C63A C64A H64A 119.7
C64A C63A C60A 117.0(6)
C64A C63A C62A 123.4(6)
C60A C63A C62A 119.5(6)
C61A C62A C63A 122.1(6)
C61A C62A H62A 118.9
C63A C62A H62A 118.9
C62A C61A C58A 120.0(6)
C62A C61A H61A 120.0
C58A C61A H61A 120.0
C57A C58A C59A 116.3(6)
C57A C58A C61A 122.9(6)
C59A C58A C61A 120.8(6)
C56A C57A C58A 120.1(6)
C56A C57A H57A 119.9
C58A C57A H57A 119.9
C57A C56A C55A 119.7(6)
C57A C56A H56A 120.1
C55A C56A H56A 120.1
N1A C55A C56A 122.3(6)
N1A C55A H55A 118.9
C56A C55A H55A 118.9
N1A C59A C58A 123.6(6)
N1A C59A C60A 117.9(5)
C58A C59A C60A 118.4(5)
N2A C60A C63A 122.6(6)
N2A C60A C59A 118.3(5)
C63A C60A C59A 119.0(5)
N3A C67A C68A 123.3(6)
N3A C67A H67A 118.3
C68A C67A H67A 118.3
C69A C68A C67A 118.7(6)
C69A C68A H68A 120.7
C67A C68A H68A 120.7
C68A C69A C70A 119.9(6)
C68A C69A H69A 120.0
C70A C69A H69A 120.0
C69A C70A C71A 117.7(6)
C69A C70A C73A 122.6(6)
C71A C70A C73A 119.7(5)
C74A C73A C70A 121.2(6)
C74A C73A H73A 119.4
C70A C73A H73A 119.4
C73A C74A C75A 120.6(5)
C73A C74A H74A 119.7
C75A C74A H74A 119.7
C76A C75A C72A 118.3(5)
C76A C75A C74A 122.0(5)
C72A C75A C74A 119.7(5)
C77A C76A C75A 119.4(5)
C77A C76A H76A 120.3
C75A C76A H76A 120.3
C76A C77A C78A 118.6(6)
C76A C77A H77A 120.7
C78A C77A H77A 120.7
N4A C78A C77A 123.7(6)
N4A C78A H78A 118.2
C77A C78A H78A 118.2
N4A C72A C75A 122.2(5)
N4A C72A C71A 117.9(4)
C75A C72A C71A 120.0(5)
N3A C71A C72A 119.0(5)
N3A C71A C70A 122.2(6)
C72A C71A C70A 118.8(5)
O5B Tb1B O1B 138.36(14)
O5B Tb1B O7B 75.68(14)
O1B Tb1B O7B 77.19(15)
O5B Tb1B O10B 78.48(14)
O1B Tb1B O10B 129.85(15)
O7B Tb1B O10B 85.45(15)
O5B Tb1B O4B 88.74(13)
O1B Tb1B O4B 82.24(15)
O7B Tb1B O4B 125.91(13)
O10B Tb1B O4B 142.14(14)
O5B Tb1B O9B 124.68(14)
O1B Tb1B O9B 77.58(14)
O7B Tb1B O9B 76.34(14)
O10B Tb1B O9B 52.55(14)
O4B Tb1B O9B 145.44(14)
O5B Tb1B O3B 72.41(13)
O1B Tb1B O3B 70.17(14)
O7B Tb1B O3B 74.23(13)
O10B Tb1B O3B 147.72(14)
O4B Tb1B O3B 51.72(12)
O9B Tb1B O3B 140.14(13)
O5B Tb1B N1B 140.57(16)
O1B Tb1B N1B 77.39(16)
O7B Tb1B N1B 140.57(16)
O10B Tb1B N1B 88.23(16)
O4B Tb1B N1B 79.34(15)
O9B Tb1B N1B 69.10(16)
O3B Tb1B N1B 123.31(14)
O5B Tb1B N2B 77.59(15)
O1B Tb1B N2B 134.96(15)
O7B Tb1B N2B 147.80(14)
O10B Tb1B N2B 71.82(14)
O4B Tb1B N2B 70.66(13)
O9B Tb1B N2B 105.25(15)
O3B Tb1B N2B 114.01(14)
N1B Tb1B N2B 62.99(17)
O5B Tb1B C37B 102.62(16)
O1B Tb1B C37B 104.07(17)
O7B Tb1B C37B 81.79(16)
O10B Tb1B C37B 26.18(15)
O4B Tb1B C37B 152.16(15)
O9B Tb1B C37B 26.50(15)
O3B Tb1B C37B 156.01(15)
N1B Tb1B C37B 75.79(17)
N2B Tb1B C37B 86.87(16)
O5B Tb1B C10B 80.48(14)
O1B Tb1B C10B 74.16(16)
O7B Tb1B C10B 100.58(15)
O10B Tb1B C10B 155.91(15)
O4B Tb1B C10B 25.33(13)
O9B Tb1B C10B 151.51(14)
O3B Tb1B C10B 26.41(13)
N1B Tb1B C10B 100.84(16)
N2B Tb1B C10B 92.33(15)
C37B Tb1B C10B 176.54(17)
O5B Tb1B Tb2B 69.18(10)
O1B Tb1B Tb2B 69.77(10)
O7B Tb1B Tb2B 39.28(10)
O10B Tb1B Tb2B 120.31(11)
O4B Tb1B Tb2B 86.67(9)
O9B Tb1B Tb2B 111.64(10)
O3B Tb1B Tb2B 34.96(9)
N1B Tb1B Tb2B 145.73(11)
N2B Tb1B Tb2B 140.02(12)
C37B Tb1B Tb2B 121.07(13)
C10B Tb1B Tb2B 61.35(11)
O3B Tb2B O6B 77.31(14)
O3B Tb2B O2B 72.27(14)
O6B Tb2B O2B 137.95(14)
O3B Tb2B O8B 126.24(13)
O6B Tb2B O8B 78.02(15)
O2B Tb2B O8B 97.25(15)
O3B Tb2B O12B 95.75(14)
O6B Tb2B O12B 124.25(14)
O2B Tb2B O12B 87.53(14)
O8B Tb2B O12B 137.27(14)
O3B Tb2B O11B 76.00(13)
O6B Tb2B O11B 72.81(14)
O2B Tb2B O11B 124.83(14)
O8B Tb2B O11B 137.77(14)
O12B Tb2B O11B 52.20(14)
O3B Tb2B O7B 74.53(13)
O6B Tb2B O7B 70.67(13)
O2B Tb2B O7B 73.68(13)
O8B Tb2B O7B 52.34(13)
O12B Tb2B O7B 160.67(13)
O11B Tb2B O7B 136.99(13)
O3B Tb2B N4B 144.39(15)
O6B Tb2B N4B 81.50(15)
O2B Tb2B N4B 138.42(15)
O8B Tb2B N4B 75.57(14)
O12B Tb2B N4B 73.17(14)
O11B Tb2B N4B 70.53(14)
O7B Tb2B N4B 124.26(13)
O3B Tb2B N3B 145.42(14)
O6B Tb2B N3B 136.63(15)
O2B Tb2B N3B 75.06(14)
O8B Tb2B N3B 68.80(14)
O12B Tb2B N3B 71.63(14)
O11B Tb2B N3B 115.24(14)
O7B Tb2B N3B 106.81(14)
N4B Tb2B N3B 64.07(16)
O3B Tb2B C46B 88.74(15)
O6B Tb2B C46B 97.79(15)
O2B Tb2B C46B 109.68(15)
O8B Tb2B C46B 141.59(14)
O12B Tb2B C46B 26.49(15)
O11B Tb2B C46B 26.17(15)
O7B Tb2B C46B 161.25(15)
N4B Tb2B C46B 66.09(15)
N3B Tb2B C46B 91.75(16)
O3B Tb2B C28B 100.93(15)
O6B Tb2B C28B 74.65(15)
O2B Tb2B C28B 83.30(16)
O8B Tb2B C28B 26.03(15)
O12B Tb2B C28B 157.48(15)
O11B Tb2B C28B 147.18(15)
O7B Tb2B C28B 26.47(14)
N4B Tb2B C28B 100.59(16)
N3B Tb2B C28B 86.11(15)
C46B Tb2B C28B 165.86(16)
O3B Tb2B Tb1B 38.85(10)
O6B Tb2B Tb1B 69.03(10)
O2B Tb2B Tb1B 69.04(9)
O8B Tb2B Tb1B 87.65(9)
O12B Tb2B Tb1B 132.66(10)
O11B Tb2B Tb1B 108.92(9)
O7B Tb2B Tb1B 35.69(9)
N4B Tb2B Tb1B 148.62(11)
N3B Tb2B Tb1B 133.81(11)
C46B Tb2B Tb1B 126.97(11)
C28B Tb2B Tb1B 62.09(12)
C1B O1B Tb1B 137.0(4)
C1B O2B Tb2B 135.0(4)
C10B O3B Tb2B 161.4(4)
C10B O3B Tb1B 92.2(3)
Tb2B O3B Tb1B 106.20(15)
C10B O4B Tb1B 96.1(3)
C18B O5B Tb1B 134.4(4)
C18B O6B Tb2B 136.4(4)
C28B O7B Tb1B 163.7(4)
C28B O7B Tb2B 90.5(3)
Tb1B O7B Tb2B 105.03(15)
C28B O8B Tb2B 96.8(3)
C37B O9B Tb1B 91.9(4)
C37B O10B Tb1B 95.2(4)
C46B O11B Tb2B 91.8(3)
C46B O12B Tb2B 94.6(3)
C55B N1B C59B 117.8(6)
C55B N1B Tb1B 121.2(4)
C59B N1B Tb1B 121.0(4)
C66B N2B C60B 118.1(5)
C66B N2B Tb1B 122.5(4)
C60B N2B Tb1B 119.5(4)
C67B N3B C71B 118.4(5)
C67B N3B Tb2B 122.9(4)
C71B N3B Tb2B 118.7(4)
C78B N4B C72B 118.6(5)
C78B N4B Tb2B 121.7(4)
C72B N4B Tb2B 119.6(4)
O1B C1B O2B 125.3(5)
O1B C1B C2B 117.7(5)
O2B C1B C2B 116.8(5)
C3B C2B C4B 111.5(5)
C3B C2B C1B 113.4(5)
C4B C2B C1B 112.4(5)
C3B C2B H2B 106.3
C4B C2B H2B 106.3
C1B C2B H2B 106.3
C2B C3B H3BA 109.5
C2B C3B H3BB 109.5
H3BA C3B H3BB 109.5
C2B C3B H3BC 109.5
H3BA C3B H3BC 109.5
H3BB C3B H3BC 109.5
C5B C4B C9B 117.7(6)
C5B C4B C2B 120.5(6)
C9B C4B C2B 121.7(5)
C4B C5B C6B 121.0(7)
C4B C5B H5B 119.5
C6B C5B H5B 119.5
C7B C6B C5B 121.1(7)
C7B C6B H6B 119.4
C5B C6B H6B 119.4
C8B C7B C6B 118.4(7)
C8B C7B H7B 120.8
C6B C7B H7B 120.8
C7B C8B C9B 120.9(7)
C7B C8B H8B 119.6
C9B C8B H8B 119.6
C4B C9B C8B 120.8(7)
C4B C9B H9B 119.6
C8B C9B H9B 119.6
O4B C10B O3B 120.0(5)
O4B C10B C11B 122.2(5)
O3B C10B C11B 117.8(5)
O4B C10B Tb1B 58.6(3)
O3B C10B Tb1B 61.4(3)
C11B C10B Tb1B 175.1(4)
C10B C11B C12B 111.7(5)
C10B C11B C13B 108.2(4)
C12B C11B C13B 112.0(5)
C10B C11B H11B 108.3
C12B C11B H11B 108.3
C13B C11B H11B 108.3
C11B C12B H12D 109.5
C11B C12B H12E 109.5
H12D C12B H12E 109.5
C11B C12B H12F 109.5
H12D C12B H12F 109.5
H12E C12B H12F 109.5
C14B C13B C19B 118.5(5)
C14B C13B C11B 121.9(5)
C19B C13B C11B 119.7(5)
C13B C14B C15B 122.1(6)
C13B C14B H14B 118.9
C15B C14B H14B 118.9
C14B C15B C16B 118.9(6)
C14B C15B H15B 120.5
C16B C15B H15B 120.5
C17B C16B C15B 120.3(6)
C17B C16B H16B 119.8
C15B C16B H16B 119.8
C16B C17B C19B 120.0(6)
C16B C17B H17B 120.0
C19B C17B H17B 120.0
O6B C18B O5B 126.2(5)
O6B C18B C20B 115.6(5)
O5B C18B C20B 118.1(5)
C17B C19B C13B 120.1(6)
C17B C19B H19B 119.9
C13B C19B H19B 119.9
C22B C20B C18B 116.2(5)
C22B C20B C21B 112.2(5)
C18B C20B C21B 106.3(5)
C22B C20B H20B 107.2
C18B C20B H20B 107.2
C21B C20B H20B 107.2
C20B C21B H21D 109.5
C20B C21B H21E 109.5
H21D C21B H21E 109.5
C20B C21B H21F 109.5
H21D C21B H21F 109.5
H21E C21B H21F 109.5
C23B C22B C27B 118.4(7)
C23B C22B C20B 119.0(7)
C27B C22B C20B 122.5(6)
C22B C23B C24B 121.3(9)
C22B C23B H23B 119.3
C24B C23B H23B 119.3
C25B C24B C23B 119.3(8)
C25B C24B H24B 120.4
C23B C24B H24B 120.4
C24B C25B C26B 121.2(8)
C24B C25B H25B 119.4
C26B C25B H25B 119.4
C25B C26B C27B 118.8(8)
C25B C26B H26B 120.6
C27B C26B H26B 120.6
C22B C27B C26B 121.0(7)
C22B C27B H27B 119.5
C26B C27B H27B 119.5
O8B C28B O7B 119.6(5)
O8B C28B C29B 119.0(5)
O7B C28B C29B 121.2(5)
O8B C28B Tb2B 57.1(3)
O7B C28B Tb2B 63.0(3)
C29B C28B Tb2B 167.4(4)
C30B C29B C31B 115.5(6)
C30B C29B C28B 109.5(5)
C31B C29B C28B 105.9(5)
C30B C29B H29B 108.6
C31B C29B H29B 108.6
C28B C29B H29B 108.6
C29B C30B H30D 109.5
C29B C30B H30E 109.5
H30D C30B H30E 109.5
C29B C30B H30F 109.5
H30D C30B H30F 109.5
H30E C30B H30F 109.5
C36B C31B C32B 118.1(6)
C36B C31B C29B 119.6(6)
C32B C31B C29B 122.2(6)
C33B C32B C31B 121.7(7)
C33B C32B H32B 119.2
C31B C32B H32B 119.2
C34B C33B C32B 119.6(7)
C34B C33B H33B 120.2
C32B C33B H33B 120.2
C33B C34B C35B 119.6(7)
C33B C34B H34B 120.2
C35B C34B H34B 120.2
C34B C35B C36B 120.5(8)
C34B C35B H35B 119.8
C36B C35B H35B 119.8
C31B C36B C35B 120.4(7)
C31B C36B H36B 119.8
C35B C36B H36B 119.8
O10B C37B O9B 119.8(6)
O10B C37B C38B 120.3(6)
O9B C37B C38B 120.0(6)
O10B C37B Tb1B 58.7(3)
O9B C37B Tb1B 61.6(3)
C38B C37B Tb1B 173.5(5)
C38B C39B H39D 109.5
C38B C39B H39E 109.5
H39D C39B H39E 109.5
C38B C39B H39F 109.5
H39D C39B H39F 109.5
H39E C39B H39F 109.5
C37B C38B C39B 109.5(6)
C37B C38B C40B 109.4(6)
C39B C38B C40B 113.7(7)
C37B C38B H38B 108.0
C39B C38B H38B 108.0
C40B C38B H38B 108.0
C41B C40B C45B 117.6(8)
C41B C40B C38B 122.0(6)
C45B C40B C38B 120.3(8)
C40B C41B C42B 121.0(8)
C40B C41B H41B 119.5
C42B C41B H41B 119.5
C43B C42B C41B 120.6(11)
C43B C42B H42B 119.7
C41B C42B H42B 119.7
C44B C43B C42B 118.7(10)
C44B C43B H43B 120.7
C42B C43B H43B 120.7
C43B C44B C45B 122.1(9)
C43B C44B H44B 118.9
C45B C44B H44B 118.9
C44B C45B C40B 119.9(10)
C44B C45B H45B 120.1
C40B C45B H45B 120.1
O11B C46B O12B 119.3(5)
O11B C46B C47B 121.7(5)
O12B C46B C47B 119.1(5)
O11B C46B Tb2B 62.0(3)
O12B C46B Tb2B 58.9(3)
C47B C46B Tb2B 166.0(4)
C46B C47B C49B 108.7(5)
C46B C47B C48B 111.1(5)
C49B C47B C48B 113.1(5)
C46B C47B H47B 107.9
C49B C47B H47B 107.9
C48B C47B H47B 107.9
C47B C48B H48D 109.5
C47B C48B H48E 109.5
H48D C48B H48E 109.5
C47B C48B H48F 109.5
H48D C48B H48F 109.5
H48E C48B H48F 109.5
C54B C49B C50B 119.3(6)
C54B C49B C47B 119.6(6)
C50B C49B C47B 120.9(6)
C49B C50B C51B 119.2(7)
C49B C50B H50B 120.4
C51B C50B H50B 120.4
C52B C51B C50B 120.4(8)
C52B C51B H51B 119.8
C50B C51B H51B 119.8
C53B C52B C51B 120.0(7)
C53B C52B H52B 120.0
C51B C52B H52B 120.0
C52B C53B C54B 119.9(7)
C52B C53B H53B 120.0
C54B C53B H53B 120.0
C53B C54B C49B 121.2(7)
C53B C54B H54B 119.4
C49B C54B H54B 119.4
N1B C55B C56B 124.0(7)
N1B C55B H55B 118.0
C56B C55B H55B 118.0
C57B C56B C55B 118.1(7)
C57B C56B H56B 120.9
C55B C56B H56B 120.9
C56B C57B C58B 119.8(6)
C56B C57B H57B 120.1
C58B C57B H57B 120.1
C57B C58B C59B 118.1(6)
C57B C58B C61B 123.4(6)
C59B C58B C61B 118.4(7)
N1B C59B C60B 118.1(6)
N1B C59B C58B 122.0(6)
C60B C59B C58B 119.9(6)
N2B C60B C63B 121.4(7)
N2B C60B C59B 118.4(6)
C63B C60B C59B 120.1(6)
C62B C61B C58B 121.9(6)
C62B C61B H61B 119.1
C58B C61B H61B 119.1
C61B C62B C63B 120.8(6)
C61B C62B H62B 119.6
C63B C62B H62B 119.6
C64B C63B C60B 117.5(6)
C64B C63B C62B 123.6(6)
C60B C63B C62B 118.8(7)
C65B C64B C63B 121.7(6)
C65B C64B H64B 119.1
C63B C64B H64B 119.1
C64B C65B C66B 117.0(7)
C64B C65B H65B 121.5
C66B C65B H65B 121.5
N2B C66B C65B 124.2(6)
N2B C66B H66B 117.9
C65B C66B H66B 117.9
N3B C67B C68B 123.4(6)
N3B C67B H67B 118.3
C68B C67B H67B 118.3
C69B C68B C67B 118.4(6)
C69B C68B H68B 120.8
C67B C68B H68B 120.8
C68B C69B C70B 120.1(6)
C68B C69B H69B 120.0
C70B C69B H69B 120.0
C69B C70B C71B 117.6(6)
C69B C70B C73B 122.5(6)
C71B C70B C73B 119.7(6)
N3B C71B C70B 122.0(6)
N3B C71B C72B 118.6(5)
C70B C71B C72B 119.4(5)
N4B C72B C75B 121.9(6)
N4B C72B C71B 118.6(5)
C75B C72B C71B 119.5(6)
C74B C73B C70B 120.8(6)
C74B C73B H73B 119.6
C70B C73B H73B 119.6
C73B C74B C75B 121.5(6)
C73B C74B H74B 119.2
C75B C74B H74B 119.2
C76B C75B C72B 117.5(6)
C76B C75B C74B 123.4(6)
C72B C75B C74B 119.1(6)
C77B C76B C75B 120.3(6)
C77B C76B H76B 119.9
C75B C76B H76B 119.9
C76B C77B C78B 118.8(6)
C76B C77B H77B 120.6
C78B C77B H77B 120.6
N4B C78B C77B 122.8(6)
N4B C78B H78B 118.6
C77B C78B H78B 118.6
C1L O1L H1OL 111(5)
O2L C1L O1L 123.4(7)
O2L C1L C2L 124.9(6)
O1L C1L C2L 111.6(6)
C4L C2L C3L 113.5(5)
C4L C2L C1L 109.8(5)
C3L C2L C1L 110.2(6)
C4L C2L H2L 107.7
C3L C2L H2L 107.7
C1L C2L H2L 107.7
C2L C3L H3LA 109.5
C2L C3L H3LB 109.5
H3LA C3L H3LB 109.5
C2L C3L H3LC 109.5
H3LA C3L H3LC 109.5
H3LB C3L H3LC 109.5
C9L C4L C5L 120.0(7)
C9L C4L C2L 119.5(7)
C5L C4L C2L 120.5(6)
C6L C5L C4L 119.9(8)
C6L C5L H5L 120.1
C4L C5L H5L 120.1
C5L C6L C7L 120.7(9)
C5L C6L H6L 119.7
C7L C6L H6L 119.7
C8L C7L C6L 119.6(8)
C8L C7L H7L 120.2
C6L C7L H7L 120.2
C7L C8L C9L 120.8(8)
C7L C8L H8L 119.6
C9L C8L H8L 119.6
C4L C9L C8L 119.1(9)
C4L C9L H9L 120.5
C8L C9L H9L 120.5
C10L O3L H3OL 111(5)
O4L C10L O3L 123.2(7)
O4L C10L C11L 123.6(7)
O3L C10L C11L 113.1(7)
C13L C11L C10L 114.4(11)
C13L C11L C12L 110.3(10)
C10L C11L C12L 110.6(7)
C10L C11L C13K 106.7(10)
C12L C11L C13K 109.0(10)
C13L C11L H11L 107.1
C10L C11L H11L 107.1
C12L C11L H11L 107.1
C11L C12L H12G 109.5
C11L C12L H12H 109.5
H12G C12L H12H 109.5
C11L C12L H12I 109.5
H12G C12L H12I 109.5
H12H C12L H12I 109.5
C14L C13L C18L 120.0
C14L C13L C11L 122.0(13)
C18L C13L C11L 117.8(13)
C13L C14L C15L 120.0
C13L C14L H14L 120.0
C15L C14L H14L 120.0
C16L C15L C14L 120.0
C16L C15L H15L 120.0
C14L C15L H15L 120.0
C17L C16L C15L 120.0
C17L C16L H16L 120.0
C15L C16L H16L 120.0
C16L C17L C18L 120.0
C16L C17L H17L 120.0
C18L C17L H17L 120.0
C17L C18L C13L 120.0
C17L C18L H18L 120.0
C13L C18L H18L 120.0
C14K C13K C18K 120.0
C14K C13K C11L 122.0(12)
C18K C13K C11L 117.9(12)
C13K C14K C15K 120.0
C13K C14K H14K 120.0
C15K C14K H14K 120.0
C16K C15K C14K 120.0
C16K C15K H15K 120.0
C14K C15K H15K 120.0
C17K C16K C15K 120.0
C17K C16K H16K 120.0
C15K C16K H16K 120.0
C16K C17K C18K 120.0
C16K C17K H17K 120.0
C18K C17K H17K 120.0
C17K C18K C13K 120.0
C17K C18K H18K 120.0
C13K C18K H18K 120.0
C19L O5L H5OL 115(10)
O6L C19L O5L 122.9(9)
O6L C19L C20L 125.3(10)
O5L C19L C20L 111.8(10)
C21L C20L C19L 110.3(12)
C21L C20L C22L 116.7(16)
C19L C20L C22L 104.4(13)
C21L C20L H20L 108.4
C19L C20L H20L 108.4
C22L C20L H20L 108.4
C20L C21L H21G 109.5
C20L C21L H21H 109.5
H21G C21L H21H 109.5
C20L C21L H21I 109.5
H21G C21L H21I 109.5
H21H C21L H21I 109.5
C27L C22L C23L 114(2)
C27L C22L C20L 121(2)
C23L C22L C20L 124.5(18)
C24L C23L C22L 129(2)
C24L C23L H23L 115.6
C22L C23L H23L 115.6
C23L C24L C25L 116(2)
C23L C24L H24L 121.9
C25L C24L H24L 121.9
C26L C25L C24L 118.1(19)
C26L C25L H25L 121.0
C24L C25L H25L 121.0
C25L C26L C27L 121.7(18)
C25L C26L H26L 119.1
C27L C26L H26L 119.1
C22L C27L C26L 120(2)
C22L C27L H27L 119.8
C26L C27L H27L 119.8
C19K O5K H5OK 127(10)
O6K C19K O5K 125.6(18)
O6K C19K C20K 120(2)
O5K C19K C20K 114(2)
C22K C20K C21K 107(2)
C22K C20K C19K 109.1(16)
C21K C20K C19K 141(2)
C22K C20K H20K 95.4
C21K C20K H20K 95.4
C19K C20K H20K 95.4
C20K C21K H21J 109.5
C20K C21K H21K 109.5
H21J C21K H21K 109.5
C20K C21K H21L 109.5
H21J C21K H21L 109.5
H21K C21K H21L 109.5
C23K C22K C27K 120.0
C23K C22K C20K 125.8(18)
C27K C22K C20K 114.0(18)
C22K C23K C24K 120.0
C22K C23K H23K 120.0
C24K C23K H23K 120.0
C25K C24K C23K 120.0
C25K C24K H24K 120.0
C23K C24K H24K 120.0
C24K C25K C26K 120.0
C24K C25K H25K 120.0
C26K C25K H25K 120.0
C27K C26K C25K 120.0
C27K C26K H26K 120.0
C25K C26K H26K 120.0
C26K C27K C22K 120.0
C26K C27K H27K 120.0
C22K C27K H27K 120.0
C28L O7L H7OL 118.7(12)
O8L C28L O7L 122.1(7)
O8L C28L C29L 125.2(8)
O7L C28L C29L 112.7(7)
C31L C29L C28L 112.7(6)
C31L C29L C30L 111.4(7)
C28L C29L C30L 110.9(7)
C31L C29L H29L 107.2
C28L C29L H29L 107.2
C30L C29L H29L 107.2
C29L C30L H30G 109.5
C29L C30L H30H 109.5
H30G C30L H30H 109.5
C29L C30L H30I 109.5
H30G C30L H30I 109.5
H30H C30L H30I 109.5
C32L C31L C36L 118.5(7)
C32L C31L C29L 121.3(7)
C36L C31L C29L 120.0(7)
C31L C32L C33L 120.8(7)
C31L C32L H32L 119.6
C33L C32L H32L 119.6
C34L C33L C32L 120.1(8)
C34L C33L H33L 120.0
C32L C33L H33L 120.0
C33L C34L C35L 120.5(8)
C33L C34L H34L 119.8
C35L C34L H34L 119.8
C34L C35L C36L 119.5(8)
C34L C35L H35L 120.2
C36L C35L H35L 120.2
C31L C36L C35L 120.6(8)
C31L C36L H36L 119.7
C35L C36L H36L 119.7
C37L O9L H9OL 117(5)
O10L C37L O9L 124.7(6)
O10L C37L C38L 124.8(7)
O9L C37L C38L 110.5(6)
C39L C38L C40L 114.4(6)
C39L C38L C37L 111.7(6)
C40L C38L C37L 106.4(5)
C39L C38L H38L 108.0
C40L C38L H38L 108.0
C37L C38L H38L 108.0
C38L C39L H39G 109.5
C38L C39L H39H 109.5
H39G C39L H39H 109.5
C38L C39L H39I 109.5
H39G C39L H39I 109.5
H39H C39L H39I 109.5
C45L C40L C41L 117.3(6)
C45L C40L C38L 120.2(6)
C41L C40L C38L 122.5(6)
C42L C41L C40L 120.9(7)
C42L C41L H41L 119.6
C40L C41L H41L 119.6
C41L C42L C43L 121.2(6)
C41L C42L H42L 119.4
C43L C42L H42L 119.4
C42L C43L C44L 118.6(7)
C42L C43L H43L 120.7
C44L C43L H43L 120.7
C43L C44L C45L 120.1(7)
C43L C44L H44L 120.0
C45L C44L H44L 120.0
C40L C45L C44L 122.0(6)
C40L C45L H45L 119.0
C44L C45L H45L 119.0

loop_
_geom_bond_atom_site_label_1
_geom_bond_atom_site_label_2
_geom_bond_distance
Tb1A O1A 2.317(4)
Tb1A O7A 2.325(4)
Tb1A O5A 2.339(4)
Tb1A O4A 2.365(4)
Tb1A O10A 2.446(4)
Tb1A O9A 2.478(4)
Tb1A N1A 2.545(5)
Tb1A N2A 2.579(5)
Tb1A C37A 2.819(6)
Tb1A O3A 2.869(4)
Tb1A C10A 2.969(6)
Tb1A Tb2A 3.9630(4)
Tb2A O6A 2.330(4)
Tb2A O3A 2.344(4)
Tb2A O2A 2.363(4)
Tb2A O8A 2.433(4)
Tb2A O12A 2.439(4)
Tb2A O11A 2.466(4)
Tb2A N4A 2.576(5)
Tb2A N3A 2.608(5)
Tb2A O7A 2.610(4)
Tb2A C46A 2.802(6)
Tb2A C28A 2.882(5)
O1A C1A 1.254(7)
O2A C1A 1.254(7)
O3A C10A 1.263(7)
O4A C10A 1.253(7)
O5A C19A 1.263(7)
O6A C19A 1.259(7)
O7A C28A 1.265(7)
O8A C28A 1.254(7)
O9A C37A 1.269(7)
O10A C37A 1.248(8)
O11A C46A 1.282(8)
O12A C46A 1.242(8)
N1A C55A 1.335(8)
N1A C59A 1.353(7)
N2A C66A 1.319(8)
N2A C60A 1.350(7)
N3A C67A 1.333(8)
N3A C71A 1.346(7)
N4A C78A 1.329(8)
N4A C72A 1.369(7)
C1A C2A 1.531(8)
C2A C4A 1.394(12)
C2A C3A 1.526(9)
C2A C4C 1.760(12)
C2A H2A 1.0000
C3A H3AA 0.9800
C3A H3AB 0.9800
C3A H3AC 0.9800
C4A C5A 1.395(16)
C4A C9A 1.415(15)
C5A C6A 1.364(14)
C5A H5A 0.9500
C6A C7A 1.401(15)
C6A H6A 0.9500
C7A C8A 1.375(16)
C7A H7A 0.9500
C8A C9A 1.393(14)
C8A H8A 0.9500
C9A H9A 0.9500
C4C C5C 1.3900
C4C C9C 1.3900
C5C C6C 1.3900
C5C H5C 0.9500
C6C C7C 1.3900
C6C H6C 0.9500
C7C C8C 1.3900
C7C H7C 0.9500
C8C C9C 1.3900
C8C H8C 0.9500
C9C H9C 0.9500
C10A C11A 1.536(9)
C11A C13A 1.523(9)
C11A C12A 1.530(8)
C11A H11A 1.0000
C12A H12A 0.9800
C12A H12B 0.9800
C12A H12C 0.9800
C13A C18A 1.393(9)
C13A C14A 1.407(9)
C14A C15A 1.382(11)
C14A H14A 0.9500
C15A C16A 1.381(12)
C15A H15A 0.9500
C16A C17A 1.381(12)
C16A H16A 0.9500
C17A C18A 1.403(10)
C17A H17A 0.9500
C18A H18A 0.9500
C19A C20A 1.536(9)
C20A C22A 1.502(9)
C20A C21A 1.535(10)
C20A H20A 1.0000
C21A H21A 0.9800
C21A H21B 0.9800
C21A H21C 0.9800
C23A C22A 1.352(16)
C23A C24A 1.401(17)
C23A H23A 0.9500
C24A C25A 1.364(18)
C24A H24A 0.9500
C25A C26A 1.395(17)
C25A H25A 0.9500
C26A C27A 1.396(16)
C26A H26A 0.9500
C27A C22A 1.431(17)
C27A H27A 0.9500
C22A C23C 1.3900
C22A C27C 1.3900
C23C C24C 1.3900
C23C H23C 0.9500
C24C C25C 1.3900
C24C H24C 0.9500
C25C C26C 1.3900
C25C H25C 0.9500
C26C C27C 1.3900
C26C H26C 0.9500
C27C H27C 0.9500
C28A C29A 1.530(8)
C29A C31A 1.522(8)
C29A C30A 1.528(8)
C29A H29A 1.0000
C30A H30A 0.9800
C30A H30B 0.9800
C30A H30C 0.9800
C31A C32A 1.380(8)
C31A C36A 1.396(9)
C32A C33A 1.377(9)
C32A H32A 0.9500
C33A C34A 1.397(10)
C33A H33A 0.9500
C34A C35A 1.373(10)
C34A H34A 0.9500
C35A C36A 1.374(10)
C35A H35A 0.9500
C36A H36A 0.9500
C37A C38A 1.531(9)
C38A C39A 1.516(10)
C38A C40A 1.525(10)
C38A H38A 1.0000
C39A H39A 0.9800
C39A H39B 0.9800
C39A H39C 0.9800
C40A C45A 1.375(10)
C40A C41A 1.376(10)
C41A C42A 1.387(9)
C41A H41A 0.9500
C42A C43A 1.364(11)
C42A H42A 0.9500
C43A C44A 1.387(11)
C43A H43A 0.9500
C44A C45A 1.397(10)
C44A H44A 0.9500
C45A H45A 0.9500
C46A C47A 1.527(8)
C47A C48A 1.514(9)
C47A C49A 1.536(9)
C47A H47A 1.0000
C48A H48A 0.9800
C48A H48B 0.9800
C48A H48C 0.9800
C49A C54A 1.396(9)
C49A C50A 1.398(9)
C50A C51A 1.389(10)
C50A H50A 0.9500
C51A C52A 1.375(11)
C51A H51A 0.9500
C52A C53A 1.399(11)
C52A H52A 0.9500
C53A C54A 1.386(10)
C53A H53A 0.9500
C54A H54A 0.9500
C66A C65A 1.406(9)
C66A H66A 0.9500
C65A C64A 1.351(10)
C65A H65A 0.9500
C64A C63A 1.394(10)
C64A H64A 0.9500
C63A C60A 1.416(8)
C63A C62A 1.429(9)
C62A C61A 1.340(10)
C62A H62A 0.9500
C61A C58A 1.431(9)
C61A H61A 0.9500
C58A C57A 1.400(9)
C58A C59A 1.415(8)
C57A C56A 1.367(9)
C57A H57A 0.9500
C56A C55A 1.395(8)
C56A H56A 0.9500
C55A H55A 0.9500
C59A C60A 1.454(8)
C67A C68A 1.407(9)
C67A H67A 0.9500
C68A C69A 1.363(9)
C68A H68A 0.9500
C69A C70A 1.399(9)
C69A H69A 0.9500
C70A C71A 1.426(8)
C70A C73A 1.427(8)
C73A C74A 1.342(9)
C73A H73A 0.9500
C74A C75A 1.437(8)
C74A H74A 0.9500
C75A C76A 1.403(8)
C75A C72A 1.407(7)
C76A C77A 1.378(9)
C76A H76A 0.9500
C77A C78A 1.403(9)
C77A H77A 0.9500
C78A H78A 0.9500
C72A C71A 1.425(8)
Tb1B O5B 2.329(4)
Tb1B O1B 2.329(4)
Tb1B O7B 2.344(4)
Tb1B O10B 2.440(4)
Tb1B O4B 2.476(4)
Tb1B O9B 2.504(4)
Tb1B O3B 2.535(4)
Tb1B N1B 2.597(5)
Tb1B N2B 2.602(5)
Tb1B C37B 2.845(6)
Tb1B C10B 2.884(6)
Tb1B Tb2B 3.8809(4)
Tb2B O3B 2.315(4)
Tb2B O6B 2.339(4)
Tb2B O2B 2.369(4)
Tb2B O8B 2.415(4)
Tb2B O12B 2.450(4)
Tb2B O11B 2.521(4)
Tb2B O7B 2.544(4)
Tb2B N4B 2.561(5)
Tb2B N3B 2.579(5)
Tb2B C46B 2.853(6)
Tb2B C28B 2.855(6)
O1B C1B 1.251(7)
O2B C1B 1.262(7)
O3B C10B 1.284(6)
O4B C10B 1.241(6)
O5B C18B 1.252(7)
O6B C18B 1.251(7)
O7B C28B 1.273(7)
O8B C28B 1.262(7)
O9B C37B 1.270(7)
O10B C37B 1.261(7)
O11B C46B 1.259(7)
O12B C46B 1.277(7)
N1B C55B 1.315(9)
N1B C59B 1.352(8)
N2B C66B 1.318(8)
N2B C60B 1.381(8)
N3B C67B 1.329(8)
N3B C71B 1.362(7)
N4B C78B 1.340(8)
N4B C72B 1.353(8)
C1B C2B 1.538(8)
C2B C3B 1.518(8)
C2B C4B 1.530(8)
C2B H2B 1.0000
C3B H3BA 0.9800
C3B H3BB 0.9800
C3B H3BC 0.9800
C4B C5B 1.387(8)
C4B C9B 1.390(9)
C5B C6B 1.391(10)
C5B H5B 0.9500
C6B C7B 1.385(12)
C6B H6B 0.9500
C7B C8B 1.368(11)
C7B H7B 0.9500
C8B C9B 1.408(10)
C8B H8B 0.9500
C9B H9B 0.9500
C10B C11B 1.524(8)
C11B C12B 1.525(8)
C11B C13B 1.540(8)
C11B H11B 1.0000
C12B H12D 0.9800
C12B H12E 0.9800
C12B H12F 0.9800
C13B C14B 1.374(8)
C13B C19B 1.404(8)
C14B C15B 1.380(8)
C14B H14B 0.9500
C15B C16B 1.391(9)
C15B H15B 0.9500
C16B C17B 1.382(10)
C16B H16B 0.9500
C17B C19B 1.389(9)
C17B H17B 0.9500
C18B C20B 1.534(8)
C19B H19B 0.9500
C20B C22B 1.512(9)
C20B C21B 1.535(9)
C20B H20B 1.0000
C21B H21D 0.9800
C21B H21E 0.9800
C21B H21F 0.9800
C22B C23B 1.382(10)
C22B C27B 1.387(10)
C23B C24B 1.408(12)
C23B H23B 0.9500
C24B C25B 1.357(14)
C24B H24B 0.9500
C25B C26B 1.392(13)
C25B H25B 0.9500
C26B C27B 1.406(10)
C26B H26B 0.9500
C27B H27B 0.9500
C28B C29B 1.529(8)
C29B C30B 1.520(9)
C29B C31B 1.524(9)
C29B H29B 1.0000
C30B H30D 0.9800
C30B H30E 0.9800
C30B H30F 0.9800
C31B C36B 1.375(9)
C31B C32B 1.395(9)
C32B C33B 1.380(11)
C32B H32B 0.9500
C33B C34B 1.372(12)
C33B H33B 0.9500
C34B C35B 1.384(12)
C34B H34B 0.9500
C35B C36B 1.391(10)
C35B H35B 0.9500
C36B H36B 0.9500
C37B C38B 1.526(9)
C39B C38B 1.529(9)
C39B H39D 0.9800
C39B H39E 0.9800
C39B H39F 0.9800
C38B C40B 1.533(12)
C38B H38B 1.0000
C40B C41B 1.368(12)
C40B C45B 1.399(10)
C41B C42B 1.395(12)
C41B H41B 0.9500
C42B C43B 1.366(12)
C42B H42B 0.9500
C43B C44B 1.344(15)
C43B H43B 0.9500
C44B C45B 1.381(13)
C44B H44B 0.9500
C45B H45B 0.9500
C46B C47B 1.523(8)
C47B C49B 1.527(8)
C47B C48B 1.535(9)
C47B H47B 1.0000
C48B H48D 0.9800
C48B H48E 0.9800
C48B H48F 0.9800
C49B C54B 1.386(9)
C49B C50B 1.391(9)
C50B C51B 1.404(9)
C50B H50B 0.9500
C51B C52B 1.383(12)
C51B H51B 0.9500
C52B C53B 1.376(13)
C52B H52B 0.9500
C53B C54B 1.377(10)
C53B H53B 0.9500
C54B H54B 0.9500
C55B C56B 1.408(9)
C55B H55B 0.9500
C56B C57B 1.369(11)
C56B H56B 0.9500
C57B C58B 1.381(10)
C57B H57B 0.9500
C58B C59B 1.423(9)
C58B C61B 1.432(9)
C59B C60B 1.422(10)
C60B C63B 1.417(9)
C61B C62B 1.347(10)
C61B H61B 0.9500
C62B C63B 1.440(9)
C62B H62B 0.9500
C63B C64B 1.388(10)
C64B C65B 1.367(10)
C64B H64B 0.9500
C65B C66B 1.415(9)
C65B H65B 0.9500
C66B H66B 0.9500
C67B C68B 1.413(8)
C67B H67B 0.9500
C68B C69B 1.367(9)
C68B H68B 0.9500
C69B C70B 1.411(9)
C69B H69B 0.9500
C70B C71B 1.418(8)
C70B C73B 1.436(9)
C71B C72B 1.427(9)
C72B C75B 1.426(8)
C73B C74B 1.336(10)
C73B H73B 0.9500
C74B C75B 1.437(9)
C74B H74B 0.9500
C75B C76B 1.403(9)
C76B C77B 1.361(10)
C76B H76B 0.9500
C77B C78B 1.408(8)
C77B H77B 0.9500
C78B H78B 0.9500
O1L C1L 1.298(8)
O1L H1OL 0.8001(15)
O2L C1L 1.168(8)
C1L C2L 1.534(9)
C2L C4L 1.522(9)
C2L C3L 1.525(9)
C2L H2L 1.0000
C3L H3LA 0.9800
C3L H3LB 0.9800
C3L H3LC 0.9800
C4L C9L 1.381(10)
C4L C5L 1.389(11)
C5L C6L 1.383(11)
C5L H5L 0.9500
C6L C7L 1.387(13)
C6L H6L 0.9500
C7L C8L 1.358(13)
C7L H7L 0.9500
C8L C9L 1.417(12)
C8L H8L 0.9500
C9L H9L 0.9500
O3L C10L 1.325(9)
O3L H3OL 0.8002(15)
O4L C10L 1.222(9)
C10L C11L 1.509(11)
C11L C13L 1.460(18)
C11L C12L 1.534(11)
C11L C13K 1.656(19)
C11L H11L 1.0000
C12L H12G 0.9800
C12L H12H 0.9800
C12L H12I 0.9800
C13L C14L 1.3900
C13L C18L 1.3900
C14L C15L 1.3900
C14L H14L 0.9500
C15L C16L 1.3900
C15L H15L 0.9500
C16L C17L 1.3900
C16L H16L 0.9500
C17L C18L 1.3900
C17L H17L 0.9500
C18L H18L 0.9500
C13K C14K 1.3900
C13K C18K 1.3900
C14K C15K 1.3900
C14K H14K 0.9500
C15K C16K 1.3900
C15K H15K 0.9500
C16K C17K 1.3900
C16K H16K 0.9500
C17K C18K 1.3900
C17K H17K 0.9500
C18K H18K 0.9500
O5L C19L 1.337(13)
O5L H5OL 0.8002(17)
O6L C19L 1.198(14)
C19L C20L 1.535(11)
C20L C21L 1.48(2)
C20L C22L 1.58(3)
C20L H20L 1.0000
C21L H21G 0.9800
C21L H21H 0.9800
C21L H21I 0.9800
C22L C27L 1.36(3)
C22L C23L 1.38(3)
C23L C24L 1.31(3)
C23L H23L 0.9500
C24L C25L 1.39(2)
C24L H24L 0.9500
C25L C26L 1.37(3)
C25L H25L 0.9500
C26L C27L 1.38(3)
C26L H26L 0.9500
C27L H27L 0.9500
O5K C19K 1.32(3)
O5K H5OK 0.802(15)
O6K C19K 1.24(3)
C19K C20K 1.58(3)
C20K C22K 1.40(3)
C20K C21K 1.541(13)
C20K H20K 1.0000
C21K H21J 0.9800
C21K H21K 0.9800
C21K H21L 0.9800
C22K C23K 1.3900
C22K C27K 1.3900
C23K C24K 1.3900
C23K H23K 0.9500
C24K C25K 1.3900
C24K H24K 0.9500
C25K C26K 1.3900
C25K H25K 0.9500
C26K C27K 1.3900
C26K H26K 0.9500
C27K H27K 0.9500
O7L C28L 1.320(9)
O7L H7OL 0.80001(15)
O8L C28L 1.200(9)
C28L C29L 1.528(10)
C29L C31L 1.516(10)
C29L C30L 1.538(13)
C29L H29L 1.0000
C30L H30G 0.9800
C30L H30H 0.9800
C30L H30I 0.9800
C31L C32L 1.372(9)
C31L C36L 1.388(10)
C32L C33L 1.395(11)
C32L H32L 0.9500
C33L C34L 1.359(12)
C33L H33L 0.9500
C34L C35L 1.373(12)
C34L H34L 0.9500
C35L C36L 1.395(12)
C35L H35L 0.9500
C36L H36L 0.9500
O9L C37L 1.325(8)
O9L H9OL 0.8005(15)
O10L C37L 1.209(8)
C37L C38L 1.538(9)
C38L C39L 1.516(10)
C38L C40L 1.518(9)
C38L H38L 1.0000
C39L H39G 0.9800
C39L H39H 0.9800
C39L H39I 0.9800
C40L C45L 1.379(9)
C40L C41L 1.403(9)
C41L C42L 1.376(10)
C41L H41L 0.9500
C42L C43L 1.382(11)
C42L H42L 0.9500
C43L C44L 1.385(10)
C43L H43L 0.9500
C44L C45L 1.387(10)
C44L H44L 0.9500
C45L H45L 0.9500
